data_1515556
loop_
_publ_author_name
'Leontiev, Alexandre V.'
'Serpell, Christopher J.'
'White, Nicholas G.'
'Beer, Paul D.'

_publ_section_title
;
 Cation-induced molecular motion of spring-like [2]catenanes
;
_journal_issue 5
_journal_name_full 'Chemical Science'
_journal_page_first 922
_journal_paper_doi 10.1039/c1sc00034a
_journal_volume 2
_journal_year 2011
_chemical_absolute_configuration ad
_chemical_formula_moiety 'C64 H64 N2 O12, C32 H38 N3 O8, Cl'
_chemical_formula_sum 'C96 H102 Cl N5 O20'
_chemical_formula_weight 1681.35
_space_group_IT_number 1
_symmetry_cell_setting triclinic
_symmetry_space_group_name_Hall 'P 1'
_symmetry_space_group_name_H-M 'P 1'
_atom_sites_solution_hydrogens geom
_atom_sites_solution_primary direct
_audit_creation_date 10-10-08
_audit_creation_method CRYSTALS_ver_14.07
_cell_angle_alpha 73.30(2)
_cell_angle_beta 82.60(3)
_cell_angle_gamma 79.77(3)
_cell_formula_units_Z 2
_cell_length_a 11.009(7)
_cell_length_b 17.213(10)
_cell_length_c 25.060(16)
_cell_measurement_reflns_used 0
_cell_measurement_temperature 150
_cell_measurement_theta_max 32
_cell_measurement_theta_min 1
_cell_volume 4461(5)
_computing_cell_refinement 'CrystalClear (Rigaku, 1997--2009)'
_computing_data_collection 'CrystalClear (Rigaku, 1997--2009)'
_computing_data_reduction 'CrystalClear (Rigaku, 1997--2009)'
_computing_molecular_graphics 'CAMERON (Watkin et al., 1996)'
_computing_publication_material 'CRYSTALS (Betteridge et al., 2003)'
_computing_structure_refinement 'CRYSTALS (Betteridge et al., 2003)'
_computing_structure_solution 'Superflip (Palatinus & Chapuis, 2007)'
_diffrn_ambient_temperature 150
_diffrn_measured_fraction_theta_full 0.967
_diffrn_measured_fraction_theta_max 0.833
_diffrn_measurement_device Serial
_diffrn_measurement_device_type Unknown
_diffrn_measurement_method \w-scans
_diffrn_radiation_monochromator 'Si(1 1 1) double-crystal monochromator'
_diffrn_radiation_type Synchrotron
_diffrn_radiation_wavelength 0.68890
_diffrn_reflns_av_R_equivalents 0.111
_diffrn_reflns_limit_h_max 15
_diffrn_reflns_limit_h_min -16
_diffrn_reflns_limit_k_max 20
_diffrn_reflns_limit_k_min -25
_diffrn_reflns_limit_l_max 35
_diffrn_reflns_limit_l_min -37
_diffrn_reflns_number 56767
_diffrn_reflns_theta_full 25.310
_diffrn_reflns_theta_max 32.870
_diffrn_reflns_theta_min 1.249
_diffrn_standards_decay_% 0
_diffrn_standards_interval_count 0
_diffrn_standards_interval_time 0
_diffrn_standards_number 0
_exptl_absorpt_coefficient_mu 0.116
_exptl_absorpt_correction_T_max 1.00
_exptl_absorpt_correction_T_min 0.50
_exptl_absorpt_correction_type multi-scan
_exptl_absorpt_process_details 'CrystalClear (Rigaku, 1997--2009)'
_exptl_crystal_colour orange
_exptl_crystal_density_diffrn 1.252
_exptl_crystal_density_method 'not measured'
_exptl_crystal_description plate
_exptl_crystal_F_000 1780
_exptl_crystal_size_max 0.120
_exptl_crystal_size_mid 0.070
_exptl_crystal_size_min 0.015
_refine_diff_density_max 0.72
_refine_diff_density_min -0.71
_refine_ls_abs_structure_details 'Flack (1983), 0 Friedel-pairs'
_refine_ls_abs_structure_Flack 0.47(17)
_refine_ls_extinction_method None
_refine_ls_goodness_of_fit_ref 1.0058
_refine_ls_hydrogen_treatment none
_refine_ls_matrix_type full
_refine_ls_number_parameters 2199
_refine_ls_number_reflns 16351
_refine_ls_number_restraints 2843
_refine_ls_R_factor_all 0.1273
_refine_ls_R_factor_gt 0.1200
_refine_ls_shift/su_max 0.0015008
_refine_ls_shift/su_mean 0.0000925
_refine_ls_structure_factor_coef Fsqd
_refine_ls_weighting_details
;
Method= Modified Sheldrick
w=1/[\s^2^(F^2^) + ( 0.18P)^2^ +18.40P]
,where P=(max(Fo^2^,0) + 2Fc^2^)/3
;
_refine_ls_weighting_scheme calc
_refine_ls_wR_factor_all 0.3295
_refine_ls_wR_factor_gt 0.3229
_refine_ls_wR_factor_ref 0.3295
_reflns_limit_h_max 15
_reflns_limit_h_min -16
_reflns_limit_k_max 20
_reflns_limit_k_min -25
_reflns_limit_l_max 35
_reflns_limit_l_min -37
_reflns_number_gt 14671
_reflns_number_total 40992
_reflns_threshold_expression I>2.0\s(I)
_oxford_diffrn_Wilson_B_factor 4.11
_oxford_diffrn_Wilson_scale 16.42
_oxford_refine_ls_r_factor_ref 0.1273
_oxford_refine_ls_scale 0.4287(12)
_oxford_reflns_number_all 16351
_oxford_reflns_threshold_expression_ref I>-3.0\s(I)
_oxford_structure_analysis_title 016CJS10
_cod_data_source_file c1sc00034a.txt
_cod_data_source_block 4Cl
_cod_depositor_comments
;
The following automatic conversions were performed:

'_symmetry_cell_setting' value 'Triclinic' changed to 'triclinic'
according to
/usr/data/users/saulius/automatic-downloads/retrospective/RSC/lib/dictionaries/cif_core.dic
dictionary named 'cif_core.dic' version 2.4.2 from 2011-04-26.

Automatic conversion script
Id: cif_fix_values 2281 2013-09-26 08:29:07Z andrius 
;
_cod_original_formula_sum 'C96 H102 Cl1 N5 O20'
_cod_database_code 1515556

loop_
_symmetry_equiv_pos_as_xyz
x,y,z

loop_
_atom_site_label
_atom_site_type_symbol
_atom_site_fract_x
_atom_site_fract_y
_atom_site_fract_z
_atom_site_U_iso_or_equiv
_atom_site_occupancy
_atom_site_adp_type
_atom_site_refinement_flags_posn
_atom_site_refinement_flags_adp
Cl1 Cl 1.2272(3) 0.8803(2) 0.40732(14) 0.0530 1.0000 Uani . .
C2 C 1.0390(14) 1.3102(8) 0.2022(6) 0.0664 1.0000 Uani D U
N3 N 1.0716(9) 1.2266(5) 0.2400(3) 0.0458 1.0000 Uani D U
C4 C 1.1305(11) 1.1660(6) 0.2179(4) 0.0525 1.0000 Uani D U
C5 C 1.1603(12) 1.0871(6) 0.2510(4) 0.0523 1.0000 Uani D U
C6 C 1.1372(11) 1.0726(6) 0.3081(4) 0.0455 1.0000 Uani D U
C7 C 1.0802(10) 1.1357(6) 0.3316(4) 0.0435 1.0000 Uani D U
C8 C 1.0456(10) 1.2127(6) 0.2957(4) 0.0471 1.0000 Uani D U
C9 C 1.0512(10) 1.1258(6) 0.3936(4) 0.0448 1.0000 Uani D U
O10 O 0.9895(9) 1.1825(5) 0.4094(4) 0.0572 1.0000 Uani D U
N11 N 1.0980(9) 1.0552(6) 0.4269(4) 0.0485 1.0000 Uani D U
C12 C 1.0853(11) 1.0366(8) 0.4869(5) 0.0526 1.0000 Uani D U
C13 C 0.9774(12) 0.9938(9) 0.5094(5) 0.0569 1.0000 Uani D U
O14 O 0.9777(8) 0.9677(6) 0.5684(4) 0.0617 1.0000 Uani D U
C15 C 0.9101(10) 0.9061(6) 0.5982(4) 0.0490 1.0000 Uani D U
C16 C 0.8175(10) 0.8828(7) 0.5766(4) 0.0528 1.0000 Uani D U
C17 C 0.7577(10) 0.8192(7) 0.6092(4) 0.0517 1.0000 Uani D U
C18 C 0.7931(10) 0.7771(7) 0.6626(4) 0.0510 1.0000 Uani D U
C19 C 0.8903(11) 0.7982(8) 0.6820(4) 0.0533 1.0000 Uani D U
C20 C 0.9449(11) 0.8642(8) 0.6514(4) 0.0540 1.0000 Uani D U
O21 O 0.7389(9) 0.7130(6) 0.6968(4) 0.0650 1.0000 Uani D U
C22 C 0.6408(13) 0.6869(9) 0.6762(7) 0.0743 1.0000 Uani D U
C23 C 0.6188(15) 0.6021(9) 0.7137(7) 0.0776 1.0000 Uani D U
O24 O 0.7149(9) 0.5433(6) 0.7034(5) 0.0742 1.0000 Uani D U
C25 C 0.6889(13) 0.4606(8) 0.7210(6) 0.0608 1.0000 Uani D U
C26 C 0.7929(13) 0.4072(9) 0.6987(6) 0.0656 1.0000 Uani D U
C27 C 0.8889(13) 0.4345(10) 0.6695(6) 0.0661 1.0000 Uani D U
C28 C 0.9956(15) 0.3829(10) 0.6458(7) 0.0829 1.0000 Uani D U
O29 O 1.0671(9) 0.4266(8) 0.5986(5) 0.0850 1.0000 Uani D U
C30 C 0.9991(12) 0.4684(10) 0.5508(6) 0.0713 1.0000 Uani D U
C31 C 1.0828(13) 0.5130(9) 0.5069(6) 0.0675 1.0000 Uani D U
O32 O 1.0234(9) 0.5390(7) 0.4554(4) 0.0759 1.0000 Uani D U
C33 C 1.0773(10) 0.5946(7) 0.4112(5) 0.0548 1.0000 Uani D U
C34 C 1.1923(11) 0.6151(8) 0.4107(5) 0.0667 1.0000 Uani D U
C35 C 1.2367(10) 0.6718(7) 0.3649(5) 0.0556 1.0000 Uani D U
C36 C 1.1654(11) 0.7129(7) 0.3219(5) 0.0599 1.0000 Uani D U
C37 C 1.0549(12) 0.6900(10) 0.3211(6) 0.0756 1.0000 Uani D U
C38 C 1.0096(12) 0.6314(10) 0.3662(6) 0.0808 1.0000 Uani D U
O39 O 1.1960(9) 0.7760(6) 0.2759(4) 0.0660 1.0000 Uani D U
C40 C 1.3158(12) 0.8015(8) 0.2708(6) 0.0585 1.0000 Uani D U
C41 C 1.3170(13) 0.8825(7) 0.2293(6) 0.0587 1.0000 Uani D U
N42 N 1.2564(9) 0.9480(6) 0.2535(4) 0.0521 1.0000 Uani D U
C43 C 1.2283(12) 1.0245(7) 0.2219(4) 0.0553 1.0000 Uani D U
O44 O 1.2460(12) 1.0438(7) 0.1705(4) 0.0938 1.0000 Uani D U
C101 C 1.1967(11) 0.7760(7) 0.5585(4) 0.0585 1.0000 Uani D U
C102 C 1.1086(10) 0.7223(7) 0.5786(4) 0.0584 1.0000 Uani D U
C103 C 1.1069(11) 0.6745(8) 0.6338(5) 0.0669 1.0000 Uani D U
C104 C 1.1961(14) 0.6764(8) 0.6666(5) 0.0712 1.0000 Uani D U
C105 C 1.2850(12) 0.7284(9) 0.6466(5) 0.0725 1.0000 Uani D U
C106 C 1.2845(9) 0.7802(7) 0.5923(4) 0.0512 1.0000 Uani D U
C107 C 1.3834(10) 0.8341(7) 0.5718(4) 0.0532 1.0000 Uani D U
O108 O 1.4514(9) 0.8412(6) 0.6042(4) 0.0627 1.0000 Uani D U
N109 N 1.3960(9) 0.8741(6) 0.5179(4) 0.0515 1.0000 Uani D U
C110 C 1.5046(11) 0.9164(8) 0.4954(5) 0.0595 1.0000 Uani D U
C111 C 1.4944(13) 0.9616(8) 0.4336(5) 0.0600 1.0000 Uani D U
O112 O 1.4022(8) 1.0314(5) 0.4284(3) 0.0581 1.0000 Uani D U
C113 C 1.3983(11) 1.0862(7) 0.3761(4) 0.0497 1.0000 Uani D U
C114 C 1.4510(11) 1.0670(7) 0.3265(4) 0.0532 1.0000 Uani D U
C115 C 1.4421(12) 1.1256(7) 0.2763(4) 0.0566 1.0000 Uani D U
C116 C 1.3892(13) 1.2038(7) 0.2737(4) 0.0613 1.0000 Uani D U
C117 C 1.3297(12) 1.2224(7) 0.3218(4) 0.0579 1.0000 Uani D U
C118 C 1.3378(13) 1.1647(7) 0.3727(4) 0.0576 1.0000 Uani D U
O119 O 1.3890(9) 1.2606(6) 0.2215(3) 0.0616 1.0000 Uani D U
C120 C 1.3616(15) 1.3449(9) 0.2203(5) 0.0665 1.0000 Uani D U
C121 C 1.3827(12) 1.3954(10) 0.1609(5) 0.0611 1.0000 Uani D U
O122 O 1.2877(8) 1.3844(5) 0.1303(3) 0.0506 1.0000 Uani D U
C123 C 1.3088(9) 1.4132(6) 0.0727(4) 0.0441 1.0000 Uani D U
C124 C 1.2546(11) 1.4928(6) 0.0453(4) 0.0522 1.0000 Uani D U
C125 C 1.2796(11) 1.5208(7) -0.0129(4) 0.0523 1.0000 Uani D U
C126 C 1.3561(11) 1.4717(6) -0.0433(4) 0.0554 1.0000 Uani D U
C127 C 1.4028(11) 1.3918(7) -0.0143(4) 0.0553 1.0000 Uani D U
C128 C 1.3792(11) 1.3617(6) 0.0434(4) 0.0516 1.0000 Uani D U
C129 C 1.3940(15) 1.5047(8) -0.1061(5) 0.0873 1.0000 Uani D U
C130 C 1.5351(18) 1.4996(14) -0.1151(9) 0.1478 1.0000 Uani D U
C131 C 1.357(3) 1.4539(13) -0.1378(8) 0.1722 1.0000 Uani D U
C132 C 1.3335(18) 1.5929(10) -0.1306(7) 0.0948 1.0000 Uani D U
C133 C 1.4282(10) 1.2743(7) 0.0725(5) 0.0528 1.0000 Uani D U
C134 C 1.3750(9) 1.2115(7) 0.0552(5) 0.0512 1.0000 Uani D U
C135 C 1.2385(8) 1.2129(7) 0.0663(5) 0.0459 1.0000 Uani D U
C136 C 1.1793(9) 1.1534(7) 0.0488(5) 0.0490 1.0000 Uani D U
C137 C 1.2501(11) 1.0976(7) 0.0277(6) 0.0628 1.0000 Uani D U
C138 C 1.3854(10) 1.0965(8) 0.0161(6) 0.0676 1.0000 Uani D U
C139 C 1.4436(10) 1.1541(8) 0.0320(5) 0.0604 1.0000 Uani D U
O140 O 1.4490(11) 1.0436(7) -0.0043(6) 0.1052 1.0000 Uani D U
O141 O 1.1763(7) 1.2603(5) 0.0910(3) 0.0514 1.0000 Uani D U
C142 C 1.0387(11) 1.1594(7) 0.0604(5) 0.0577 1.0000 Uani D U
C143 C 0.9729(11) 1.2398(7) 0.0267(4) 0.0546 1.0000 Uani D U
C144 C 0.9861(12) 1.2603(7) -0.0316(4) 0.0594 1.0000 Uani D U
C145 C 0.9327(11) 1.3347(7) -0.0651(4) 0.0583 1.0000 Uani D U
C146 C 0.8673(11) 1.3909(7) -0.0377(4) 0.0585 1.0000 Uani D U
C147 C 0.8485(10) 1.3737(7) 0.0212(4) 0.0539 1.0000 Uani D U
C148 C 0.8991(10) 1.2962(6) 0.0522(4) 0.0544 1.0000 Uani D U
C149 C 0.9435(13) 1.3519(8) -0.1292(5) 0.0728 1.0000 Uani D U
C150 C 1.0739(18) 1.342(2) -0.1508(8) 0.1944 1.0000 Uani D U
C151 C 0.867(3) 1.3005(15) -0.1462(10) 0.1827 1.0000 Uani D U
C152 C 0.8870(19) 1.4400(10) -0.1588(7) 0.0906 1.0000 Uani D U
O153 O 1.0005(8) 1.4316(6) 0.0975(4) 0.0599 1.0000 Uani D U
C154 C 0.7814(11) 1.4394(7) 0.0481(5) 0.0578 1.0000 Uani D U
C155 C 0.8474(10) 1.5112(6) 0.0376(5) 0.0556 1.0000 Uani D U
C156 C 0.9658(9) 1.4977(6) 0.0641(5) 0.0518 1.0000 Uani D U
C157 C 1.0371(10) 1.5661(6) 0.0526(5) 0.0550 1.0000 Uani D U
C158 C 0.9893(12) 1.6408(7) 0.0213(5) 0.0657 1.0000 Uani D U
C159 C 0.8722(11) 1.6554(7) -0.0021(6) 0.0728 1.0000 Uani D U
C160 C 0.8040(11) 1.5877(8) 0.0076(6) 0.0688 1.0000 Uani D U
O161 O 0.8303(13) 1.7237(7) -0.0285(5) 0.1063 1.0000 Uani D U
C162 C 1.1650(11) 1.5461(8) 0.0757(5) 0.0599 1.0000 Uani D U
O163 O 0.8792(7) 1.2743(6) 0.1103(3) 0.0578 1.0000 Uani D U
C164 C 0.7593(12) 1.2468(11) 0.1277(6) 0.0789 1.0000 Uani D U
C165 C 0.7581(12) 1.2078(8) 0.1900(6) 0.0591 1.0000 Uani D U
O166 O 0.8483(9) 1.1327(6) 0.1973(4) 0.0705 1.0000 Uani D U
C167 C 0.8554(11) 1.0788(7) 0.2500(4) 0.0571 1.0000 Uani D U
C168 C 0.9229(11) 1.0029(7) 0.2516(5) 0.0592 1.0000 Uani D U
C169 C 0.9339(11) 0.9425(7) 0.3011(5) 0.0616 1.0000 Uani D U
C170 C 0.8802(11) 0.9601(7) 0.3508(4) 0.0584 1.0000 Uani D U
C171 C 0.8123(12) 1.0379(7) 0.3494(5) 0.0579 1.0000 Uani D U
C172 C 0.8016(11) 1.0961(7) 0.2993(5) 0.0564 1.0000 Uani D U
O173 O 0.8853(9) 0.9027(6) 0.4022(4) 0.0681 1.0000 Uani D U
C174 C 0.9269(13) 0.8183(8) 0.4011(6) 0.0629 1.0000 Uani D U
C175 C 0.9078(11) 0.7634(8) 0.4581(5) 0.0543 1.0000 Uani D U
N176 N 1.0029(9) 0.7649(7) 0.4937(4) 0.0575 1.0000 Uani D U
C177 C 1.0075(10) 0.7172(6) 0.5456(4) 0.0494 1.0000 Uani D U
O178 O 0.9345(9) 0.6675(5) 0.5645(4) 0.0665 1.0000 Uani D U
Cl201 Cl 0.4209(3) 0.4007(2) 0.47745(14) 0.0502 1.0000 Uani . .
C202 C 0.6466(13) -0.0215(8) 0.6791(5) 0.0631 1.0000 Uani D U
N203 N 0.6055(8) 0.0608(5) 0.6415(3) 0.0436 1.0000 Uani D U
C204 C 0.5493(10) 0.1205(6) 0.6641(4) 0.0465 1.0000 Uani D U
C205 C 0.5053(10) 0.1963(6) 0.6300(4) 0.0458 1.0000 Uani D U
C206 C 0.5231(11) 0.2090(6) 0.5721(4) 0.0445 1.0000 Uani D U
C207 C 0.5801(10) 0.1466(6) 0.5501(3) 0.0435 1.0000 Uani D U
C208 C 0.6212(10) 0.0730(6) 0.5859(4) 0.0453 1.0000 Uani D U
C209 C 0.6074(10) 0.1530(6) 0.4874(4) 0.0439 1.0000 Uani D U
O210 O 0.6602(8) 0.0926(5) 0.4731(3) 0.0550 1.0000 Uani D U
N211 N 0.5650(10) 0.2230(7) 0.4529(4) 0.0550 1.0000 Uani D U
C212 C 0.5792(11) 0.2409(8) 0.3919(4) 0.0476 1.0000 Uani D U
C213 C 0.6807(12) 0.2898(9) 0.3662(5) 0.0587 1.0000 Uani D U
O214 O 0.6794(10) 0.3096(7) 0.3074(4) 0.0731 1.0000 Uani D U
C215 C 0.7274(12) 0.3800(8) 0.2752(5) 0.0614 1.0000 Uani D U
C216 C 0.8191(11) 0.4101(7) 0.2928(5) 0.0556 1.0000 Uani D U
C217 C 0.8688(12) 0.4770(9) 0.2582(5) 0.0759 1.0000 Uani D U
C218 C 0.8237(12) 0.5161(7) 0.2061(5) 0.0719 1.0000 Uani D U
C219 C 0.7388(14) 0.4821(8) 0.1872(5) 0.0761 1.0000 Uani D U
C220 C 0.6859(12) 0.4177(9) 0.2229(5) 0.0732 1.0000 Uani D U
O221 O 0.8673(13) 0.5836(7) 0.1684(5) 0.1022 1.0000 Uani D U
C222 C 0.943(2) 0.6303(14) 0.1883(11) 0.1413 1.0000 Uani D U
C223 C 0.946(2) 0.7120(12) 0.1478(11) 0.1343 1.0000 Uani D U
O224 O 0.8747(17) 0.7696(10) 0.1691(8) 0.1376 1.0000 Uani D U
C225 C 0.751(2) 0.7585(17) 0.1717(13) 0.1487 1.0000 Uani D U
C226 C 0.682(2) 0.8075(15) 0.2107(11) 0.1319 1.0000 Uani D U
C227 C 0.704(2) 0.8754(15) 0.2168(9) 0.1204 1.0000 Uani D U
C228 C 0.6213(16) 0.9274(11) 0.2484(7) 0.0910 1.0000 Uani D U
O229 O 0.5586(11) 0.8746(8) 0.2936(4) 0.0905 1.0000 Uani D U
C230 C 0.6357(14) 0.8337(9) 0.3369(6) 0.0665 1.0000 Uani D U
C231 C 0.5578(14) 0.7769(11) 0.3821(6) 0.0706 1.0000 Uani D U
O232 O 0.6209(8) 0.7476(6) 0.4303(4) 0.0665 1.0000 Uani D U
C233 C 0.5713(10) 0.6907(8) 0.4750(5) 0.0552 1.0000 Uani D U
C234 C 0.4505(10) 0.6753(7) 0.4795(5) 0.0514 1.0000 Uani D U
C235 C 0.4075(10) 0.6155(8) 0.5249(5) 0.0562 1.0000 Uani D U
C236 C 0.4891(10) 0.5694(6) 0.5653(4) 0.0472 1.0000 Uani D U
C237 C 0.6068(10) 0.5893(6) 0.5620(5) 0.0479 1.0000 Uani D U
C238 C 0.6490(10) 0.6478(8) 0.5168(5) 0.0524 1.0000 Uani D U
O239 O 0.4545(8) 0.5055(6) 0.6097(4) 0.0560 1.0000 Uani D U
C240 C 0.3363(12) 0.4834(8) 0.6137(6) 0.0585 1.0000 Uani D U
C241 C 0.3366(13) 0.4005(8) 0.6538(6) 0.0596 1.0000 Uani D U
N242 N 0.4031(10) 0.3357(6) 0.6286(4) 0.0513 1.0000 Uani D U
C243 C 0.4442(11) 0.2599(6) 0.6593(4) 0.0487 1.0000 Uani D U
O244 O 0.4331(10) 0.2411(6) 0.7111(4) 0.0685 1.0000 Uani D U
C301 C 0.3855(11) 0.4959(7) 0.3283(4) 0.0530 1.0000 Uani D U
C302 C 0.2833(11) 0.4823(7) 0.3068(4) 0.0598 1.0000 Uani D U
C303 C 0.2532(13) 0.5274(10) 0.2532(5) 0.0816 1.0000 Uani D U
C304 C 0.3276(15) 0.5834(9) 0.2202(5) 0.0803 1.0000 Uani D U
C305 C 0.4308(15) 0.5954(9) 0.2418(5) 0.0821 1.0000 Uani D U
C306 C 0.4610(11) 0.5513(7) 0.2960(5) 0.0607 1.0000 Uani D U
C307 C 0.5672(12) 0.5706(8) 0.3181(5) 0.0654 1.0000 Uani D U
O308 O 0.6267(10) 0.6268(6) 0.2898(4) 0.0795 1.0000 Uani D U
N309 N 0.5941(10) 0.5269(6) 0.3690(5) 0.0616 1.0000 Uani D U
C310 C 0.7054(11) 0.5390(8) 0.3916(6) 0.0569 1.0000 Uani D U
C311 C 0.7099(13) 0.4908(8) 0.4519(6) 0.0582 1.0000 Uani D U
O312 O 0.7492(8) 0.4070(5) 0.4508(4) 0.0596 1.0000 Uani D U
C313 C 0.7625(11) 0.3502(7) 0.5019(4) 0.0549 1.0000 Uani D U
C314 C 0.7145(11) 0.3636(7) 0.5523(5) 0.0522 1.0000 Uani D U
C315 C 0.7434(12) 0.3057(7) 0.6017(5) 0.0604 1.0000 Uani D U
C316 C 0.8074(10) 0.2290(7) 0.6007(4) 0.0515 1.0000 Uani D U
C317 C 0.8479(11) 0.2131(7) 0.5498(5) 0.0536 1.0000 Uani D U
C318 C 0.8294(11) 0.2731(7) 0.5004(4) 0.0548 1.0000 Uani D U
O319 O 0.8249(8) 0.1728(6) 0.6517(4) 0.0676 1.0000 Uani D U
C320 C 0.9207(13) 0.1026(9) 0.6540(6) 0.0705 1.0000 Uani D U
C321 C 0.9516(11) 0.0721(9) 0.7145(6) 0.0604 1.0000 Uani D U
O322 O 0.8457(7) 0.0377(6) 0.7469(4) 0.0585 1.0000 Uani D U
C323 C 0.8505(10) 0.0206(7) 0.8042(4) 0.0574 1.0000 Uani D U
C324 C 0.9148(11) -0.0538(6) 0.8333(4) 0.0571 1.0000 Uani D U
C325 C 0.9226(11) -0.0673(7) 0.8906(5) 0.0616 1.0000 Uani D U
C326 C 0.8642(12) -0.0115(7) 0.9199(5) 0.0671 1.0000 Uani D U
C327 C 0.7960(13) 0.0596(8) 0.8895(5) 0.0672 1.0000 Uani D U
C328 C 0.7883(12) 0.0764(7) 0.8321(5) 0.0635 1.0000 Uani D U
C329 C 0.8789(15) -0.0276(9) 0.9825(6) 0.0932 1.0000 Uani D U
C330 C 1.009(2) -0.0332(17) 0.9919(11) 0.1599 1.0000 Uani D U
C331 C 0.8090(19) 0.0414(13) 1.0060(8) 0.1085 1.0000 Uani D U
C332 C 0.825(3) -0.1016(16) 1.0159(9) 0.1969 1.0000 Uani D U
C333 C 0.7026(11) 0.1510(7) 0.8033(5) 0.0644 1.0000 Uani D U
C334 C 0.5708(10) 0.1503(7) 0.8297(5) 0.0610 1.0000 Uani D U
C335 C 0.5039(8) 0.0879(6) 0.8220(5) 0.0489 1.0000 Uani D U
C336 C 0.3780(10) 0.0794(7) 0.8497(5) 0.0592 1.0000 Uani D U
C337 C 0.3229(11) 0.1333(8) 0.8785(6) 0.0729 1.0000 Uani D U
C338 C 0.3857(11) 0.1970(7) 0.8859(6) 0.0729 1.0000 Uani D U
C339 C 0.5131(11) 0.2024(8) 0.8591(6) 0.0680 1.0000 Uani D U
O340 O 0.3355(11) 0.2442(7) 0.9126(4) 0.0914 1.0000 Uani D U
O341 O 0.5513(8) 0.0434(5) 0.7932(4) 0.0544 1.0000 Uani D U
C342 C 0.3151(11) 0.0120(7) 0.8410(5) 0.0593 1.0000 Uani D U
C343 C 0.3761(10) -0.0734(6) 0.8682(4) 0.0480 1.0000 Uani D U
C344 C 0.3754(11) -0.1014(7) 0.9268(4) 0.0517 1.0000 Uani D U
C345 C 0.4328(11) -0.1791(6) 0.9534(4) 0.0500 1.0000 Uani D U
C346 C 0.5010(11) -0.2265(7) 0.9196(4) 0.0513 1.0000 Uani D U
C347 C 0.5057(9) -0.2009(6) 0.8610(4) 0.0425 1.0000 Uani D U
C348 C 0.4389(10) -0.1240(6) 0.8365(3) 0.0464 1.0000 Uani D U
C349 C 0.4243(11) -0.2138(9) 1.0172(5) 0.0739 1.0000 Uani D U
C350 C 0.535(3) -0.194(2) 1.0394(11) 0.2280 1.0000 Uani D U
C351 C 0.312(2) -0.1803(19) 1.0428(8) 0.2421 1.0000 Uani D U
C352 C 0.449(3) -0.3064(12) 1.0355(7) 0.1697 1.0000 Uani D U
O353 O 0.7263(7) -0.1248(5) 0.7919(4) 0.0563 1.0000 Uani D U
C354 C 0.5857(10) -0.2528(8) 0.8263(5) 0.0596 1.0000 Uani D U
C355 C 0.7200(9) -0.2640(6) 0.8362(5) 0.0515 1.0000 Uani D U
C356 C 0.7827(8) -0.1897(6) 0.8159(5) 0.0513 1.0000 Uani D U
C357 C 0.9146(9) -0.1958(6) 0.8259(6) 0.0592 1.0000 Uani D U
C358 C 0.9767(10) -0.2689(8) 0.8499(6) 0.0660 1.0000 Uani D U
C359 C 0.9201(10) -0.3440(7) 0.8672(6) 0.0643 1.0000 Uani D U
C360 C 0.7878(11) -0.3378(7) 0.8586(6) 0.0655 1.0000 Uani D U
O361 O 0.9794(10) -0.4088(7) 0.8910(5) 0.0918 1.0000 Uani D U
C362 C 0.9730(11) -0.1195(7) 0.8052(6) 0.0674 1.0000 Uani D U
O363 O 0.4369(7) -0.0984(5) 0.7787(3) 0.0456 1.0000 Uani D U
C364 C 0.3298(12) -0.1170(9) 0.7609(5) 0.0552 1.0000 Uani D U
C365 C 0.3258(14) -0.0696(8) 0.7000(5) 0.0590 1.0000 Uani D U
O366 O 0.2935(8) 0.0145(5) 0.6970(3) 0.0574 1.0000 Uani D U
C367 C 0.2773(10) 0.0692(7) 0.6443(4) 0.0484 1.0000 Uani D U
C368 C 0.2305(10) 0.1495(7) 0.6433(4) 0.0495 1.0000 Uani D U
C369 C 0.2061(11) 0.2061(7) 0.5923(4) 0.0500 1.0000 Uani D U
C370 C 0.2400(11) 0.1841(7) 0.5423(4) 0.0501 1.0000 Uani D U
C371 C 0.2939(11) 0.1050(7) 0.5439(4) 0.0525 1.0000 Uani D U
C372 C 0.3136(11) 0.0483(7) 0.5944(4) 0.0517 1.0000 Uani D U
O373 O 0.2249(8) 0.2365(5) 0.4901(3) 0.0561 1.0000 Uani D U
C374 C 0.1407(13) 0.3115(7) 0.4867(5) 0.0561 1.0000 Uani D U
C375 C 0.1100(12) 0.3469(9) 0.4281(6) 0.0607 1.0000 Uani D U
N376 N 0.2026(10) 0.3939(7) 0.3934(4) 0.0591 1.0000 Uani D U
C377 C 0.1923(12) 0.4270(8) 0.3391(5) 0.0675 1.0000 Uani D U
O378 O 0.1128(11) 0.4109(8) 0.3147(5) 0.0922 1.0000 Uani D U
H21 H 0.9997 1.3457 0.2242 0.0749 1.0000 Uiso R .
H22 H 1.1120 1.3298 0.1825 0.0749 1.0000 Uiso R .
H23 H 0.9842 1.3087 0.1763 0.0749 1.0000 Uiso R .
H41 H 1.1499 1.1772 0.1786 0.0634 1.0000 Uiso R .
H61 H 1.1581 1.0189 0.3317 0.0562 1.0000 Uiso R .
H81 H 1.0021 1.2556 0.3107 0.0632 1.0000 Uiso R .
H121 H 1.0744 1.0867 0.4969 0.0644 1.0000 Uiso R .
H122 H 1.1573 1.0024 0.5020 0.0644 1.0000 Uiso R .
H131 H 0.9038 1.0309 0.4995 0.0744 1.0000 Uiso R .
H132 H 0.9817 0.9485 0.4944 0.0744 1.0000 Uiso R .
H161 H 0.7942 0.9110 0.5401 0.0641 1.0000 Uiso R .
H171 H 0.6937 0.8025 0.5949 0.0663 1.0000 Uiso R .
H191 H 0.9195 0.7665 0.7170 0.0665 1.0000 Uiso R .
H201 H 1.0071 0.8815 0.6665 0.0675 1.0000 Uiso R .
H221 H 0.5673 0.7256 0.6747 0.0910 1.0000 Uiso R .
H222 H 0.6677 0.6811 0.6398 0.0910 1.0000 Uiso R .
H231 H 0.6137 0.6040 0.7515 0.0974 1.0000 Uiso R .
H232 H 0.5434 0.5890 0.7064 0.0974 1.0000 Uiso R .
H251 H 0.6791 0.4421 0.7607 0.0772 1.0000 Uiso R .
H252 H 0.6148 0.4587 0.7061 0.0772 1.0000 Uiso R .
H261 H 0.7911 0.3501 0.7062 0.0724 1.0000 Uiso R .
H271 H 0.8919 0.4915 0.6618 0.0837 1.0000 Uiso R .
H281 H 1.0492 0.3571 0.6747 0.1094 1.0000 Uiso R .
H282 H 0.9618 0.3424 0.6359 0.1094 1.0000 Uiso R .
H301 H 0.9304 0.5044 0.5615 0.0996 1.0000 Uiso R .
H302 H 0.9703 0.4301 0.5366 0.0996 1.0000 Uiso R .
H311 H 1.0940 0.5604 0.5168 0.0901 1.0000 Uiso R .
H312 H 1.1608 0.4799 0.5036 0.0901 1.0000 Uiso R .
H341 H 1.2429 0.5870 0.4404 0.0785 1.0000 Uiso R .
H351 H 1.3169 0.6854 0.3641 0.0677 1.0000 Uiso R .
H371 H 1.0082 0.7130 0.2894 0.0805 1.0000 Uiso R .
H381 H 0.9281 0.6195 0.3675 0.0951 1.0000 Uiso R .
H401 H 1.3308 0.8074 0.3058 0.0727 1.0000 Uiso R .
H402 H 1.3785 0.7618 0.2603 0.0727 1.0000 Uiso R .
H411 H 1.3998 0.8908 0.2159 0.0768 1.0000 Uiso R .
H412 H 1.2727 0.8830 0.1990 0.0768 1.0000 Uiso R .
H1011 H 1.1983 0.8082 0.5207 0.0696 1.0000 Uiso R .
H1031 H 1.0449 0.6402 0.6486 0.0869 1.0000 Uiso R .
H1041 H 1.2000 0.6397 0.7030 0.0866 1.0000 Uiso R .
H1051 H 1.3417 0.7323 0.6710 0.0874 1.0000 Uiso R .
H1101 H 1.5065 0.9557 0.5152 0.0741 1.0000 Uiso R .
H1102 H 1.5785 0.8780 0.4998 0.0741 1.0000 Uiso R .
H1111 H 1.5717 0.9768 0.4162 0.0700 1.0000 Uiso R .
H1112 H 1.4691 0.9256 0.4161 0.0700 1.0000 Uiso R .
H1141 H 1.4938 1.0135 0.3279 0.0605 1.0000 Uiso R .
H1151 H 1.4728 1.1113 0.2426 0.0661 1.0000 Uiso R .
H1171 H 1.2859 1.2758 0.3198 0.0697 1.0000 Uiso R .
H1181 H 1.2994 1.1781 0.4058 0.0651 1.0000 Uiso R .
H1201 H 1.4122 1.3572 0.2438 0.0830 1.0000 Uiso R .
H1202 H 1.2769 1.3572 0.2325 0.0830 1.0000 Uiso R .
H1211 H 1.3810 1.4517 0.1583 0.0686 1.0000 Uiso R .
H1212 H 1.4612 1.3741 0.1461 0.0686 1.0000 Uiso R .
H1251 H 1.2412 1.5735 -0.0324 0.0630 1.0000 Uiso R .
H1271 H 1.4501 1.3564 -0.0347 0.0658 1.0000 Uiso R .
H1301 H 1.5593 1.5196 -0.1537 0.1794 1.0000 Uiso R .
H1302 H 1.5605 1.5321 -0.0949 0.1794 1.0000 Uiso R .
H1303 H 1.5729 1.4443 -0.1018 0.1794 1.0000 Uiso R .
H1311 H 1.3793 1.4743 -0.1766 0.1871 1.0000 Uiso R .
H1312 H 1.3945 1.3985 -0.1250 0.1871 1.0000 Uiso R .
H1313 H 1.2692 1.4567 -0.1318 0.1871 1.0000 Uiso R .
H1321 H 1.3603 1.6088 -0.1692 0.1175 1.0000 Uiso R .
H1322 H 1.3570 1.6288 -0.1125 0.1175 1.0000 Uiso R .
H1323 H 1.2460 1.5958 -0.1263 0.1175 1.0000 Uiso R .
H1331 H 1.5156 1.2656 0.0648 0.0639 1.0000 Uiso R .
H1332 H 1.4088 1.2666 0.1116 0.0639 1.0000 Uiso R .
H1371 H 1.2134 1.0565 0.0200 0.0728 1.0000 Uiso R .
H1391 H 1.5308 1.1526 0.0256 0.0733 1.0000 Uiso R .
H1421 H 1.0172 1.1550 0.0990 0.0681 1.0000 Uiso R .
H1422 H 1.0132 1.1154 0.0511 0.0681 1.0000 Uiso R .
H1441 H 1.0347 1.2221 -0.0495 0.0737 1.0000 Uiso R .
H1461 H 0.8338 1.4433 -0.0597 0.0651 1.0000 Uiso R .
H1501 H 1.0813 1.3526 -0.1904 0.1779 1.0000 Uiso R .
H1502 H 1.1177 1.3777 -0.1405 0.1779 1.0000 Uiso R .
H1503 H 1.1077 1.2867 -0.1345 0.1779 1.0000 Uiso R .
H1511 H 0.8740 1.3106 -0.1857 0.1843 1.0000 Uiso R .
H1512 H 0.7834 1.3156 -0.1336 0.1843 1.0000 Uiso R .
H1513 H 0.8924 1.2439 -0.1294 0.1843 1.0000 Uiso R .
H1521 H 0.8964 1.4481 -0.1982 0.1126 1.0000 Uiso R .
H1522 H 0.9284 1.4775 -0.1494 0.1126 1.0000 Uiso R .
H1523 H 0.8015 1.4487 -0.1468 0.1126 1.0000 Uiso R .
H1541 H 0.7715 1.4151 0.0873 0.0691 1.0000 Uiso R .
H1542 H 0.7023 1.4578 0.0340 0.0691 1.0000 Uiso R .
H1581 H 1.0364 1.6845 0.0138 0.0777 1.0000 Uiso R .
H1601 H 0.7279 1.5965 -0.0088 0.0799 1.0000 Uiso R .
H1621 H 1.1959 1.5959 0.0714 0.0693 1.0000 Uiso R .
H1622 H 1.1561 1.5179 0.1143 0.0693 1.0000 Uiso R .
H1641 H 0.6935 1.2907 0.1176 0.0934 1.0000 Uiso R .
H1642 H 0.7532 1.2051 0.1107 0.0934 1.0000 Uiso R .
H1651 H 0.7807 1.2454 0.2069 0.0762 1.0000 Uiso R .
H1652 H 0.6786 1.1946 0.2055 0.0762 1.0000 Uiso R .
H1681 H 0.9591 0.9914 0.2176 0.0752 1.0000 Uiso R .
H1691 H 0.9805 0.8903 0.3016 0.0755 1.0000 Uiso R .
H1711 H 0.7733 1.0487 0.3831 0.0671 1.0000 Uiso R .
H1721 H 0.7581 1.1492 0.2984 0.0686 1.0000 Uiso R .
H1741 H 1.0126 0.8127 0.3890 0.0810 1.0000 Uiso R .
H1742 H 0.8825 0.8036 0.3762 0.0810 1.0000 Uiso R .
H1751 H 0.8295 0.7823 0.4744 0.0647 1.0000 Uiso R .
H1752 H 0.9090 0.7088 0.4563 0.0647 1.0000 Uiso R .
H2021 H 0.6859 -0.0575 0.6574 0.0784 1.0000 Uiso R .
H2022 H 0.7031 -0.0167 0.7031 0.0784 1.0000 Uiso R .
H2023 H 0.5766 -0.0429 0.7008 0.0784 1.0000 Uiso R .
H2041 H 0.5372 0.1103 0.7036 0.0558 1.0000 Uiso R .
H2061 H 0.4914 0.2602 0.5480 0.0540 1.0000 Uiso R .
H2081 H 0.6592 0.0288 0.5710 0.0499 1.0000 Uiso R .
H2121 H 0.5039 0.2702 0.3770 0.0645 1.0000 Uiso R .
H2122 H 0.5987 0.1907 0.3818 0.0645 1.0000 Uiso R .
H2131 H 0.6660 0.3386 0.3780 0.0776 1.0000 Uiso R .
H2132 H 0.7584 0.2595 0.3775 0.0776 1.0000 Uiso R .
H2161 H 0.8458 0.3853 0.3293 0.0675 1.0000 Uiso R .
H2171 H 0.9321 0.4975 0.2701 0.0856 1.0000 Uiso R .
H2191 H 0.7159 0.5042 0.1500 0.0862 1.0000 Uiso R .
H2201 H 0.6205 0.3987 0.2113 0.0845 1.0000 Uiso R .
H2221 H 1.0242 0.6006 0.1931 0.1633 1.0000 Uiso R .
H2222 H 0.9070 0.6396 0.2229 0.1633 1.0000 Uiso R .
H2251 H 0.7209 0.7726 0.1358 0.1799 1.0000 Uiso R .
H2252 H 0.7466 0.7023 0.1897 0.1799 1.0000 Uiso R .
H2261 H 0.6044 0.7932 0.2283 0.1518 1.0000 Uiso R .
H2271 H 0.7848 0.8875 0.2035 0.1462 1.0000 Uiso R .
H2281 H 0.6663 0.9585 0.2624 0.1142 1.0000 Uiso R .
H2282 H 0.5643 0.9636 0.2237 0.1142 1.0000 Uiso R .
H2301 H 0.6643 0.8713 0.3519 0.0862 1.0000 Uiso R .
H2302 H 0.7046 0.8004 0.3238 0.0862 1.0000 Uiso R .
H2311 H 0.4815 0.8089 0.3897 0.0813 1.0000 Uiso R .
H2312 H 0.5422 0.7328 0.3695 0.0813 1.0000 Uiso R .
H2341 H 0.3973 0.7062 0.4514 0.0658 1.0000 Uiso R .
H2351 H 0.3241 0.6060 0.5282 0.0712 1.0000 Uiso R .
H2371 H 0.6596 0.5615 0.5909 0.0653 1.0000 Uiso R .
H2381 H 0.7296 0.6615 0.5149 0.0643 1.0000 Uiso R .
H2401 H 0.2744 0.5223 0.6257 0.0710 1.0000 Uiso R .
H2402 H 0.3202 0.4804 0.5781 0.0710 1.0000 Uiso R .
H2411 H 0.3777 0.3996 0.6852 0.0738 1.0000 Uiso R .
H2412 H 0.2541 0.3903 0.6658 0.0738 1.0000 Uiso R .
H3011 H 0.4051 0.4655 0.3650 0.0668 1.0000 Uiso R .
H3031 H 0.1806 0.5207 0.2392 0.0940 1.0000 Uiso R .
H3041 H 0.3089 0.6128 0.1832 0.0876 1.0000 Uiso R .
H3051 H 0.4835 0.6324 0.2191 0.0917 1.0000 Uiso R .
H3101 H 0.7031 0.5957 0.3882 0.0724 1.0000 Uiso R .
H3102 H 0.7773 0.5201 0.3709 0.0724 1.0000 Uiso R .
H3111 H 0.7646 0.5092 0.4705 0.0749 1.0000 Uiso R .
H3112 H 0.6292 0.4951 0.4706 0.0749 1.0000 Uiso R .
H3141 H 0.6641 0.4141 0.5534 0.0615 1.0000 Uiso R .
H3151 H 0.7175 0.3170 0.6367 0.0722 1.0000 Uiso R .
H3171 H 0.8893 0.1600 0.5491 0.0602 1.0000 Uiso R .
H3181 H 0.8640 0.2628 0.4660 0.0582 1.0000 Uiso R .
H3201 H 0.9915 0.1187 0.6301 0.0860 1.0000 Uiso R .
H3202 H 0.8928 0.0601 0.6438 0.0860 1.0000 Uiso R .
H3211 H 0.9621 0.1178 0.7267 0.0754 1.0000 Uiso R .
H3212 H 1.0243 0.0327 0.7197 0.0754 1.0000 Uiso R .
H3251 H 0.9703 -0.1162 0.9106 0.0764 1.0000 Uiso R .
H3271 H 0.7522 0.0974 0.9089 0.0822 1.0000 Uiso R .
H3301 H 1.0152 -0.0432 1.0309 0.1921 1.0000 Uiso R .
H3302 H 1.0404 0.0163 0.9724 0.1921 1.0000 Uiso R .
H3303 H 1.0563 -0.0774 0.9794 0.1921 1.0000 Uiso R .
H3311 H 0.8177 0.0289 1.0449 0.1205 1.0000 Uiso R .
H3312 H 0.8436 0.0898 0.9871 0.1205 1.0000 Uiso R .
H3313 H 0.7237 0.0497 1.0000 0.1205 1.0000 Uiso R .
H3321 H 0.8321 -0.1106 1.0547 0.1986 1.0000 Uiso R .
H3322 H 0.8669 -0.1479 1.0043 0.1986 1.0000 Uiso R .
H3323 H 0.7397 -0.0936 1.0094 0.1986 1.0000 Uiso R .
H3331 H 0.7310 0.1989 0.8056 0.0834 1.0000 Uiso R .
H3332 H 0.7039 0.1518 0.7652 0.0834 1.0000 Uiso R .
H3371 H 0.2392 0.1312 0.8932 0.0911 1.0000 Uiso R .
H3391 H 0.5558 0.2431 0.8638 0.0838 1.0000 Uiso R .
H3421 H 0.2310 0.0188 0.8554 0.0750 1.0000 Uiso R .
H3422 H 0.3189 0.0176 0.8020 0.0750 1.0000 Uiso R .
H3441 H 0.3347 -0.0664 0.9489 0.0632 1.0000 Uiso R .
H3461 H 0.5458 -0.2780 0.9373 0.0594 1.0000 Uiso R .
H3501 H 0.5310 -0.2145 1.0789 0.2321 1.0000 Uiso R .
H3502 H 0.5319 -0.1363 1.0291 0.2321 1.0000 Uiso R .
H3503 H 0.6094 -0.2186 1.0235 0.2321 1.0000 Uiso R .
H3511 H 0.3098 -0.2020 1.0822 0.2522 1.0000 Uiso R .
H3512 H 0.3076 -0.1224 1.0335 0.2522 1.0000 Uiso R .
H3513 H 0.2435 -0.1935 1.0294 0.2522 1.0000 Uiso R .
H3521 H 0.4434 -0.3258 1.0752 0.1847 1.0000 Uiso R .
H3522 H 0.5295 -0.3237 1.0208 0.1847 1.0000 Uiso R .
H3523 H 0.3897 -0.3279 1.0214 0.1847 1.0000 Uiso R .
H3541 H 0.5597 -0.3053 0.8363 0.0705 1.0000 Uiso R .
H3542 H 0.5750 -0.2269 0.7879 0.0705 1.0000 Uiso R .
H3581 H 1.0615 -0.2726 0.8554 0.0787 1.0000 Uiso R .
H3601 H 0.7489 -0.3856 0.8702 0.0778 1.0000 Uiso R .
H3621 H 1.0579 -0.1331 0.8124 0.0821 1.0000 Uiso R .
H3622 H 0.9665 -0.0983 0.7661 0.0821 1.0000 Uiso R .
H3641 H 0.2561 -0.1003 0.7815 0.0780 1.0000 Uiso R .
H3642 H 0.3384 -0.1744 0.7652 0.0780 1.0000 Uiso R .
H3651 H 0.4059 -0.0784 0.6815 0.0730 1.0000 Uiso R .
H3652 H 0.2675 -0.0866 0.6825 0.0730 1.0000 Uiso R .
H3681 H 0.2127 0.1654 0.6770 0.0606 1.0000 Uiso R .
H3691 H 0.1669 0.2603 0.5911 0.0612 1.0000 Uiso R .
H3711 H 0.3155 0.0894 0.5101 0.0641 1.0000 Uiso R .
H3721 H 0.3541 -0.0056 0.5953 0.0599 1.0000 Uiso R .
H3741 H 0.1793 0.3488 0.4979 0.0693 1.0000 Uiso R .
H3742 H 0.0679 0.3004 0.5106 0.0693 1.0000 Uiso R .
H3751 H 0.0330 0.3822 0.4274 0.0679 1.0000 Uiso R .
H3752 H 0.1030 0.3033 0.4130 0.0679 1.0000 Uiso R .
H3761 H 0.2564 0.3957 0.4144 0.0724 1.0000 Uiso R .
H3091 H 0.5525 0.4965 0.3951 0.0767 1.0000 Uiso R .
H2111 H 0.5288 0.2679 0.4590 0.0696 1.0000 Uiso R .
H2421 H 0.4070 0.3510 0.5931 0.0647 1.0000 Uiso R .
H1761 H 1.0562 0.7928 0.4730 0.0679 1.0000 Uiso R .
H111 H 1.1326 1.0093 0.4218 0.0591 1.0000 Uiso R .
H1091 H 1.3548 0.8756 0.4911 0.0654 1.0000 Uiso R .
H421 H 1.2499 0.9324 0.2890 0.0647 1.0000 Uiso R .
H2231 H 1.0285 0.7236 0.1402 0.1646 1.0000 Uiso R .
H2232 H 0.9147 0.7123 0.1141 0.1646 1.0000 Uiso R .

loop_
_atom_site_aniso_label
_atom_site_aniso_U_11
_atom_site_aniso_U_22
_atom_site_aniso_U_33
_atom_site_aniso_U_23
_atom_site_aniso_U_13
_atom_site_aniso_U_12
Cl1 0.0488(18) 0.047(2) 0.0574(19) -0.0097(16) -0.0006(14) -0.0022(15)
C2 0.069(9) 0.044(5) 0.072(7) 0.005(5) -0.003(7) -0.007(7)
N3 0.041(5) 0.037(4) 0.058(3) -0.008(3) -0.007(4) -0.008(4)
C4 0.053(7) 0.045(4) 0.053(5) -0.007(3) 0.013(5) -0.011(5)
C5 0.049(7) 0.045(4) 0.059(4) -0.012(4) -0.002(5) 0.000(5)
C6 0.050(7) 0.031(5) 0.056(4) -0.010(4) -0.011(5) -0.009(5)
C7 0.021(5) 0.045(5) 0.057(3) -0.009(3) 0.002(5) 0.001(5)
C8 0.034(6) 0.039(5) 0.061(4) -0.010(4) 0.007(5) 0.000(5)
C9 0.027(6) 0.049(5) 0.057(3) -0.014(3) -0.006(5) -0.002(5)
O10 0.074(6) 0.037(5) 0.058(5) -0.014(4) 0.003(4) -0.008(4)
N11 0.045(6) 0.043(5) 0.055(3) -0.010(4) -0.002(4) -0.010(4)
C12 0.052(7) 0.047(7) 0.055(3) -0.011(5) -0.001(5) -0.005(5)
C13 0.053(7) 0.058(8) 0.056(4) -0.014(5) 0.008(5) -0.008(5)
O14 0.064(6) 0.060(5) 0.056(4) -0.014(4) 0.009(4) -0.010(4)
C15 0.055(7) 0.028(6) 0.055(5) -0.008(4) -0.004(4) 0.010(4)
C16 0.052(7) 0.047(7) 0.045(6) 0.004(4) -0.006(4) 0.004(4)
C17 0.063(7) 0.039(7) 0.045(5) -0.002(4) -0.007(4) 0.001(4)
C18 0.062(7) 0.050(7) 0.033(5) -0.007(4) 0.005(4) -0.001(4)
C19 0.061(7) 0.065(7) 0.027(5) -0.012(4) 0.006(4) -0.001(5)
C20 0.057(7) 0.063(7) 0.041(5) -0.019(4) 0.004(4) -0.004(5)
O21 0.094(6) 0.046(5) 0.048(5) 0.001(4) -0.007(4) -0.012(4)
C22 0.061(8) 0.060(5) 0.078(9) 0.020(7) -0.019(6) -0.003(5)
C23 0.087(9) 0.051(5) 0.083(10) -0.006(6) 0.010(8) -0.014(4)
O24 0.079(6) 0.054(4) 0.081(7) -0.007(5) 0.008(5) -0.016(4)
C25 0.082(7) 0.055(5) 0.045(7) -0.009(6) 0.000(6) -0.018(5)
C26 0.076(7) 0.059(6) 0.058(8) -0.010(7) -0.002(5) -0.014(5)
C27 0.066(7) 0.066(9) 0.073(9) -0.026(7) -0.006(5) -0.018(5)
C28 0.075(8) 0.075(10) 0.086(8) -0.013(7) 0.005(6) -0.004(6)
O29 0.055(6) 0.100(8) 0.087(6) -0.009(5) -0.002(3) -0.006(5)
C30 0.046(7) 0.074(10) 0.086(6) -0.019(6) 0.001(4) 0.003(6)
C31 0.066(8) 0.041(8) 0.089(6) -0.017(6) 0.002(5) 0.002(6)
O32 0.074(6) 0.063(6) 0.091(5) -0.018(5) 0.000(4) -0.021(5)
C33 0.058(6) 0.036(7) 0.077(5) -0.034(4) 0.006(4) -0.002(5)
C34 0.053(6) 0.046(8) 0.093(8) -0.012(5) -0.002(5) 0.000(5)
C35 0.052(6) 0.034(7) 0.081(7) -0.024(4) -0.001(4) 0.002(5)
C36 0.062(6) 0.051(7) 0.073(7) -0.026(4) -0.004(5) -0.010(5)
C37 0.067(7) 0.080(10) 0.083(8) -0.019(6) -0.012(6) -0.021(6)
C38 0.063(8) 0.073(10) 0.103(9) -0.011(6) -0.011(6) -0.017(6)
O39 0.068(5) 0.040(5) 0.090(6) -0.015(4) -0.015(4) -0.003(4)
C40 0.065(6) 0.043(4) 0.070(8) -0.025(5) 0.002(6) -0.003(5)
C41 0.069(8) 0.044(4) 0.068(8) -0.024(4) -0.009(6) -0.006(5)
N42 0.048(6) 0.045(4) 0.060(6) -0.014(3) -0.002(5) 0.002(5)
C43 0.058(8) 0.049(4) 0.055(4) -0.013(4) -0.009(6) 0.006(6)
O44 0.128(10) 0.074(7) 0.056(4) -0.011(4) 0.001(6) 0.028(7)
C101 0.063(7) 0.049(7) 0.061(6) -0.018(5) 0.001(4) -0.001(5)
C102 0.056(6) 0.039(7) 0.068(5) -0.008(5) 0.002(4) 0.009(4)
C103 0.076(8) 0.048(8) 0.065(5) -0.011(5) 0.006(5) 0.007(6)
C104 0.103(10) 0.034(7) 0.064(7) 0.003(6) -0.009(5) 0.000(6)
C105 0.088(9) 0.057(9) 0.059(6) -0.001(5) -0.003(6) -0.002(6)
C106 0.053(6) 0.041(6) 0.051(5) -0.014(4) 0.003(4) 0.014(4)
C107 0.057(7) 0.045(7) 0.050(4) -0.008(5) -0.010(4) 0.009(4)
O108 0.076(6) 0.056(6) 0.052(5) -0.010(5) -0.017(4) 0.002(4)
N109 0.056(6) 0.044(6) 0.051(4) -0.007(4) -0.015(4) -0.001(4)
C110 0.060(7) 0.049(7) 0.065(6) -0.012(5) -0.004(5) -0.004(5)
C111 0.071(8) 0.044(6) 0.063(5) -0.013(4) 0.002(5) -0.012(4)
O112 0.065(5) 0.052(5) 0.055(4) -0.011(3) -0.002(4) -0.009(4)
C113 0.047(7) 0.053(5) 0.053(3) -0.013(3) -0.009(5) -0.016(5)
C114 0.061(8) 0.050(5) 0.055(4) -0.016(3) -0.004(5) -0.023(6)
C115 0.055(8) 0.061(5) 0.056(4) -0.011(4) 0.002(5) -0.027(6)
C116 0.076(9) 0.064(5) 0.044(4) -0.009(3) -0.010(5) -0.016(6)
C117 0.061(8) 0.065(6) 0.047(4) -0.008(4) -0.004(5) -0.021(6)
C118 0.072(8) 0.055(5) 0.046(4) -0.014(4) -0.014(6) -0.007(6)
O119 0.082(6) 0.066(4) 0.041(3) -0.011(3) -0.017(4) -0.018(5)
C120 0.094(10) 0.064(4) 0.051(5) -0.009(5) -0.021(6) -0.034(7)
C121 0.062(8) 0.068(7) 0.056(5) -0.006(5) -0.012(5) -0.030(7)
O122 0.057(5) 0.049(5) 0.047(3) -0.007(3) -0.010(3) -0.017(4)
C123 0.035(6) 0.047(5) 0.049(3) -0.008(3) -0.001(4) -0.014(4)
C124 0.065(6) 0.040(5) 0.053(4) -0.011(4) -0.005(5) -0.013(4)
C125 0.039(6) 0.053(6) 0.055(4) -0.002(4) -0.003(5) 0.000(5)
C126 0.054(7) 0.053(6) 0.056(4) -0.010(3) -0.002(4) -0.007(5)
C127 0.053(7) 0.054(5) 0.055(4) -0.013(4) -0.003(5) -0.003(5)
C128 0.043(6) 0.052(4) 0.056(4) -0.011(3) -0.001(5) -0.007(4)
C129 0.135(9) 0.047(7) 0.062(5) -0.006(4) 0.020(7) -0.004(7)
C130 0.132(9) 0.111(16) 0.107(15) 0.056(12) 0.064(9) 0.030(10)
C131 0.39(3) 0.083(11) 0.049(8) -0.006(10) -0.007(17) -0.069(19)
C132 0.132(13) 0.065(7) 0.060(8) -0.002(5) 0.017(9) 0.016(9)
C133 0.039(5) 0.056(4) 0.058(6) -0.012(4) -0.001(5) 0.000(4)
C134 0.051(4) 0.047(5) 0.048(7) -0.009(5) -0.010(5) 0.009(4)
C135 0.052(4) 0.043(6) 0.040(6) -0.010(5) -0.010(5) 0.003(4)
C136 0.063(4) 0.046(6) 0.037(6) -0.010(5) -0.017(4) 0.002(4)
C137 0.079(5) 0.044(7) 0.067(8) -0.021(6) -0.034(6) 0.017(5)
C138 0.081(5) 0.067(8) 0.054(8) -0.034(7) -0.010(6) 0.024(5)
C139 0.057(5) 0.060(8) 0.054(8) -0.014(6) -0.008(5) 0.018(5)
O140 0.114(8) 0.082(8) 0.120(10) -0.061(7) -0.018(7) 0.048(7)
O141 0.053(4) 0.051(5) 0.055(5) -0.023(4) 0.001(4) -0.009(4)
C142 0.066(4) 0.049(6) 0.061(6) -0.016(5) -0.012(5) -0.010(4)
C143 0.044(6) 0.055(6) 0.063(4) -0.011(4) -0.005(5) -0.011(4)
C144 0.055(8) 0.062(7) 0.064(4) -0.017(4) -0.021(5) -0.003(6)
C145 0.049(7) 0.065(6) 0.060(4) -0.014(4) -0.013(5) -0.002(5)
C146 0.046(7) 0.070(7) 0.061(4) -0.019(4) -0.014(6) -0.003(6)
C147 0.037(6) 0.065(5) 0.061(4) -0.016(4) -0.015(5) -0.005(5)
C148 0.035(6) 0.063(6) 0.063(4) -0.012(4) -0.006(4) -0.008(5)
C149 0.082(7) 0.074(7) 0.061(4) -0.023(5) -0.026(6) 0.014(7)
C150 0.103(10) 0.34(3) 0.062(10) -0.005(18) -0.002(8) 0.085(14)
C151 0.37(3) 0.119(14) 0.102(15) -0.016(15) -0.08(2) -0.12(2)
C152 0.129(13) 0.068(7) 0.065(8) -0.010(7) -0.022(9) 0.006(8)
O153 0.048(5) 0.057(5) 0.061(6) 0.007(4) -0.002(4) -0.012(4)
C154 0.047(6) 0.068(4) 0.048(6) -0.006(5) -0.006(5) 0.004(4)
C155 0.061(6) 0.057(4) 0.038(6) -0.008(4) 0.002(4) 0.006(4)
C156 0.053(6) 0.045(5) 0.049(7) -0.012(4) 0.007(4) 0.006(4)
C157 0.075(5) 0.044(4) 0.039(6) -0.008(5) 0.002(5) -0.002(3)
C158 0.099(8) 0.040(4) 0.050(8) -0.014(5) 0.001(6) 0.008(5)
C159 0.094(8) 0.047(4) 0.055(8) 0.001(6) 0.002(6) 0.018(4)
C160 0.075(7) 0.063(5) 0.052(8) -0.007(6) -0.002(6) 0.017(4)
O161 0.155(11) 0.052(5) 0.086(8) 0.006(6) -0.032(7) 0.025(6)
C162 0.066(6) 0.048(6) 0.058(6) -0.006(5) 0.008(4) -0.010(4)
O163 0.044(4) 0.067(6) 0.063(3) -0.014(4) -0.004(3) -0.014(4)
C164 0.047(6) 0.095(11) 0.077(6) 0.010(7) -0.003(5) -0.021(7)
C165 0.049(7) 0.059(7) 0.068(5) -0.019(5) 0.003(5) -0.010(4)
O166 0.064(6) 0.064(5) 0.072(4) -0.010(4) 0.007(5) -0.001(4)
C167 0.046(7) 0.058(6) 0.068(4) -0.014(4) 0.002(5) -0.020(5)
C168 0.043(7) 0.062(6) 0.072(5) -0.015(4) 0.003(6) -0.016(5)
C169 0.039(7) 0.064(6) 0.075(5) -0.013(4) 0.006(6) -0.006(6)
C170 0.048(7) 0.053(5) 0.074(4) -0.015(3) 0.009(5) -0.022(5)
C171 0.052(7) 0.054(5) 0.069(5) -0.017(4) 0.007(6) -0.021(5)
C172 0.051(7) 0.052(6) 0.071(5) -0.017(4) 0.003(5) -0.025(5)
O173 0.064(6) 0.060(4) 0.072(4) -0.017(3) 0.010(5) 0.000(5)
C174 0.052(8) 0.056(4) 0.076(5) -0.014(5) -0.005(5) -0.002(6)
C175 0.043(6) 0.053(5) 0.068(5) -0.030(4) 0.017(4) -0.003(6)
N176 0.045(6) 0.057(7) 0.060(4) -0.006(4) 0.013(4) -0.011(5)
C177 0.054(6) 0.020(6) 0.065(5) -0.009(4) 0.012(4) 0.001(4)
O178 0.079(6) 0.033(5) 0.081(6) -0.012(4) 0.023(4) -0.018(4)
Cl201 0.0516(18) 0.0422(18) 0.0551(19) -0.0105(15) -0.0010(14) -0.0093(14)
C202 0.065(9) 0.047(5) 0.058(6) 0.004(5) 0.010(6) 0.001(6)
N203 0.037(5) 0.043(4) 0.045(3) -0.001(3) 0.002(4) -0.013(4)
C204 0.033(6) 0.056(5) 0.043(5) -0.006(3) -0.002(5) -0.002(5)
C205 0.040(6) 0.044(4) 0.047(3) -0.003(3) 0.009(5) -0.014(5)
C206 0.045(7) 0.047(5) 0.046(3) -0.010(4) -0.018(5) -0.012(5)
C207 0.045(7) 0.042(5) 0.045(3) -0.006(3) 0.001(4) -0.026(5)
C208 0.041(6) 0.045(5) 0.046(3) -0.007(3) 0.006(5) -0.014(5)
C209 0.043(7) 0.043(5) 0.047(3) -0.010(3) -0.004(5) -0.013(5)
O210 0.059(5) 0.056(5) 0.052(5) -0.020(4) -0.017(4) 0.003(4)
N211 0.065(7) 0.048(5) 0.047(3) -0.006(4) -0.004(4) -0.010(5)
C212 0.059(7) 0.038(7) 0.048(3) -0.013(4) -0.006(5) -0.009(5)
C213 0.050(7) 0.069(9) 0.050(4) 0.004(6) -0.017(5) -0.014(6)
O214 0.090(7) 0.081(6) 0.048(3) -0.008(4) -0.004(4) -0.030(5)
C215 0.069(8) 0.063(7) 0.047(5) -0.012(4) 0.002(5) -0.008(5)
C216 0.064(7) 0.035(6) 0.065(6) -0.019(4) -0.002(5) 0.010(4)
C217 0.070(9) 0.079(9) 0.072(7) -0.014(5) 0.013(6) -0.017(6)
C218 0.069(9) 0.045(7) 0.083(7) -0.007(5) 0.009(5) 0.011(5)
C219 0.111(11) 0.049(8) 0.058(7) -0.008(5) 0.001(6) -0.001(6)
C220 0.065(9) 0.089(9) 0.052(6) -0.001(5) 0.000(5) -0.009(6)
O221 0.149(10) 0.077(7) 0.076(7) -0.016(5) 0.026(6) -0.036(6)
C222 0.132(16) 0.107(8) 0.173(18) 0.009(11) -0.033(13) -0.051(8)
C223 0.139(13) 0.070(8) 0.180(18) -0.027(9) 0.040(14) -0.028(8)
O224 0.147(10) 0.119(9) 0.159(13) -0.065(10) 0.033(10) -0.037(9)
C225 0.131(10) 0.125(16) 0.192(19) -0.062(13) -0.006(15) 0.001(13)
C226 0.120(12) 0.106(14) 0.158(17) -0.033(12) -0.013(11) 0.010(11)
C227 0.130(15) 0.120(14) 0.103(12) -0.027(11) 0.010(9) -0.014(11)
C228 0.087(11) 0.094(10) 0.070(8) 0.006(6) -0.004(6) -0.007(8)
O229 0.094(7) 0.109(9) 0.065(5) 0.002(5) -0.021(4) -0.039(6)
C230 0.089(9) 0.047(8) 0.067(6) -0.012(5) -0.017(5) -0.019(6)
C231 0.077(9) 0.070(9) 0.063(6) -0.007(5) -0.017(5) -0.018(7)
O232 0.057(5) 0.074(7) 0.065(5) -0.005(4) -0.011(4) -0.019(4)
C233 0.052(5) 0.054(7) 0.057(5) -0.016(4) -0.001(4) -0.003(5)
C234 0.053(5) 0.033(6) 0.067(6) -0.012(4) -0.011(5) 0.002(5)
C235 0.061(6) 0.047(7) 0.061(7) -0.014(4) -0.008(4) -0.008(5)
C236 0.055(5) 0.030(6) 0.059(6) -0.021(3) -0.002(4) 0.001(4)
C237 0.060(5) 0.027(6) 0.062(6) -0.022(4) -0.007(5) -0.002(4)
C238 0.065(6) 0.056(8) 0.050(6) -0.024(4) -0.012(4) -0.024(5)
O239 0.056(4) 0.057(5) 0.056(5) -0.012(3) -0.011(4) -0.012(4)
C240 0.056(6) 0.047(4) 0.075(8) -0.020(5) -0.004(6) -0.010(5)
C241 0.063(8) 0.052(4) 0.063(8) -0.019(4) 0.007(6) -0.009(4)
N242 0.063(7) 0.049(4) 0.043(5) -0.015(3) -0.007(5) -0.008(5)
C243 0.040(6) 0.054(5) 0.053(4) -0.013(3) -0.011(5) -0.004(5)
O244 0.092(7) 0.049(6) 0.053(3) -0.012(4) 0.001(5) 0.011(5)
C301 0.081(7) 0.035(6) 0.042(6) -0.015(4) 0.000(4) -0.001(5)
C302 0.076(7) 0.046(7) 0.050(5) -0.008(4) -0.007(4) 0.003(5)
C303 0.099(10) 0.071(10) 0.063(7) 0.008(6) -0.024(6) -0.011(7)
C304 0.121(11) 0.058(9) 0.054(7) -0.003(6) -0.011(6) -0.013(7)
C305 0.124(11) 0.059(9) 0.056(6) 0.002(6) -0.004(6) -0.028(8)
C306 0.088(8) 0.022(6) 0.062(6) -0.004(4) -0.003(4) 0.004(5)
C307 0.096(8) 0.047(8) 0.051(5) -0.012(4) 0.016(4) -0.022(6)
O308 0.090(7) 0.052(6) 0.080(6) -0.003(5) 0.028(5) -0.016(4)
N309 0.074(7) 0.028(6) 0.077(5) -0.002(4) -0.007(5) -0.011(5)
C310 0.058(7) 0.033(5) 0.082(6) -0.024(4) 0.016(5) -0.015(6)
C311 0.062(8) 0.044(4) 0.077(5) -0.035(4) 0.002(5) -0.005(6)
O312 0.065(6) 0.040(4) 0.075(4) -0.027(3) 0.009(4) -0.002(4)
C313 0.032(6) 0.055(5) 0.076(4) -0.019(3) 0.012(5) -0.011(5)
C314 0.049(7) 0.045(6) 0.074(4) -0.028(4) -0.003(5) -0.017(5)
C315 0.048(7) 0.059(6) 0.076(5) -0.022(4) 0.000(6) -0.012(5)
C316 0.029(6) 0.059(5) 0.066(4) -0.016(3) 0.001(5) -0.012(5)
C317 0.042(7) 0.052(6) 0.069(4) -0.015(3) 0.007(5) -0.020(5)
C318 0.046(7) 0.057(6) 0.065(4) -0.023(4) -0.006(6) -0.004(5)
O319 0.051(5) 0.075(6) 0.067(4) -0.011(4) 0.002(4) -0.004(4)
C320 0.059(8) 0.061(8) 0.077(5) -0.004(6) 0.013(5) -0.010(5)
C321 0.042(6) 0.047(8) 0.084(6) -0.006(6) 0.004(4) -0.011(5)
O322 0.040(4) 0.057(6) 0.071(3) -0.005(4) 0.000(3) -0.012(4)
C323 0.036(6) 0.059(6) 0.073(4) -0.011(4) -0.004(4) -0.009(5)
C324 0.035(6) 0.055(5) 0.076(5) -0.006(4) 0.000(5) -0.013(4)
C325 0.041(7) 0.060(7) 0.080(5) -0.009(5) -0.011(6) -0.010(5)
C326 0.062(8) 0.061(7) 0.078(5) -0.013(4) -0.021(5) -0.010(5)
C327 0.065(8) 0.059(7) 0.077(5) -0.018(6) -0.015(6) -0.003(6)
C328 0.068(7) 0.047(6) 0.078(5) -0.016(5) -0.021(6) -0.010(5)
C329 0.115(10) 0.082(9) 0.083(6) -0.018(6) -0.037(8) 0.000(7)
C330 0.128(11) 0.20(2) 0.18(2) -0.113(19) -0.104(14) 0.068(12)
C331 0.117(13) 0.122(13) 0.081(11) -0.033(10) -0.024(10) 0.016(11)
C332 0.41(4) 0.137(15) 0.068(9) -0.008(12) -0.03(2) -0.13(2)
C333 0.077(6) 0.040(6) 0.072(7) -0.012(6) -0.006(5) -0.005(4)
C334 0.078(5) 0.044(7) 0.058(8) -0.015(5) -0.007(5) 0.002(4)
C335 0.056(5) 0.037(6) 0.045(7) -0.004(5) -0.018(4) 0.014(4)
C336 0.064(5) 0.043(5) 0.053(7) 0.001(5) -0.005(5) 0.015(4)
C337 0.078(7) 0.051(8) 0.070(9) -0.007(6) 0.001(6) 0.021(5)
C338 0.098(7) 0.047(7) 0.058(8) -0.012(6) -0.002(6) 0.024(5)
C339 0.088(7) 0.045(7) 0.067(9) -0.018(6) -0.017(6) 0.016(5)
O340 0.135(9) 0.066(7) 0.057(6) -0.021(5) 0.002(5) 0.029(6)
O341 0.062(5) 0.038(5) 0.060(6) -0.012(4) 0.004(4) -0.006(4)
C342 0.053(6) 0.055(5) 0.053(6) 0.000(4) 0.007(5) 0.005(4)
C343 0.035(6) 0.053(4) 0.043(3) -0.001(3) 0.011(5) -0.001(4)
C344 0.042(7) 0.056(6) 0.043(3) 0.000(4) 0.014(5) -0.004(5)
C345 0.054(7) 0.050(6) 0.042(3) -0.004(3) 0.000(4) -0.011(5)
C346 0.062(8) 0.039(6) 0.045(3) 0.000(4) 0.003(5) -0.010(5)
C347 0.034(5) 0.044(5) 0.044(3) -0.005(4) 0.004(4) -0.011(4)
C348 0.046(7) 0.046(5) 0.041(3) -0.004(3) 0.003(4) -0.009(4)
C349 0.054(7) 0.097(8) 0.043(4) 0.007(5) 0.008(5) 0.008(7)
C350 0.25(2) 0.33(3) 0.13(2) -0.02(3) -0.12(2) -0.11(3)
C351 0.188(18) 0.32(3) 0.073(11) 0.032(19) 0.057(13) 0.16(2)
C352 0.32(3) 0.098(8) 0.045(10) 0.025(8) 0.029(15) -0.002(14)
O353 0.045(5) 0.051(4) 0.061(6) -0.006(4) 0.002(4) 0.004(3)
C354 0.060(4) 0.062(7) 0.059(6) -0.025(6) 0.004(5) -0.010(4)
C355 0.054(4) 0.046(4) 0.052(7) -0.022(5) 0.014(4) 0.000(3)
C356 0.047(4) 0.051(4) 0.045(7) -0.002(5) 0.004(5) -0.001(3)
C357 0.047(4) 0.055(4) 0.070(8) -0.017(5) -0.001(5) 0.005(3)
C358 0.053(6) 0.064(5) 0.070(9) -0.012(7) -0.006(6) 0.011(4)
C359 0.066(5) 0.055(4) 0.058(8) -0.015(6) 0.011(6) 0.015(4)
C360 0.078(5) 0.047(5) 0.066(9) -0.012(6) -0.003(6) -0.002(4)
O361 0.088(7) 0.060(5) 0.104(9) -0.008(6) -0.004(6) 0.022(5)
C362 0.040(6) 0.069(4) 0.081(8) -0.011(5) 0.012(6) -0.004(4)
O363 0.045(4) 0.043(5) 0.043(3) -0.009(3) -0.004(3) 0.005(4)
C364 0.065(7) 0.052(6) 0.048(5) -0.009(5) -0.003(5) -0.019(6)
C365 0.080(9) 0.052(4) 0.050(5) -0.008(5) -0.018(5) -0.023(7)
O366 0.063(5) 0.054(4) 0.051(3) -0.006(3) -0.006(4) -0.010(4)
C367 0.037(6) 0.055(4) 0.051(3) -0.005(3) -0.007(5) -0.014(5)
C368 0.040(7) 0.057(5) 0.052(4) -0.010(4) -0.007(5) -0.013(5)
C369 0.044(7) 0.050(5) 0.054(4) -0.011(3) -0.005(5) -0.006(5)
C370 0.049(7) 0.050(5) 0.050(3) -0.007(3) -0.006(5) -0.012(5)
C371 0.050(7) 0.054(5) 0.051(4) -0.011(4) -0.003(5) -0.006(6)
C372 0.058(7) 0.046(5) 0.054(4) -0.008(3) -0.008(5) -0.021(5)
O373 0.059(5) 0.054(5) 0.050(3) -0.008(3) -0.008(4) -0.004(4)
C374 0.068(8) 0.035(6) 0.066(5) -0.009(5) -0.007(5) -0.017(4)
C375 0.057(7) 0.048(7) 0.078(6) -0.003(5) -0.023(5) -0.021(5)
N376 0.070(7) 0.061(7) 0.054(4) -0.017(5) -0.008(4) -0.027(5)
C377 0.095(9) 0.040(8) 0.064(5) 0.000(6) -0.026(5) -0.012(6)
O378 0.097(8) 0.104(9) 0.071(6) 0.003(7) -0.038(5) -0.024(6)

loop_
_atom_type_symbol
_atom_type_scat_dispersion_real
_atom_type_scat_dispersion_imag
_atom_type_scat_Cromer_Mann_a1
_atom_type_scat_Cromer_Mann_b1
_atom_type_scat_Cromer_Mann_a2
_atom_type_scat_Cromer_Mann_b2
_atom_type_scat_Cromer_Mann_a3
_atom_type_scat_Cromer_Mann_b3
_atom_type_scat_Cromer_Mann_a4
_atom_type_scat_Cromer_Mann_b4
_atom_type_scat_Cromer_Mann_c
_atom_type_scat_source
C 0.0033 0.0016 2.3100 20.8439 1.0200 10.2075 1.5886 0.5687 0.8650 51.6512 0.2156 'International Tables Vol C 4.2.6.8 and 6.1.1.4'
H 0.0000 0.0000 0.4930 10.5109 0.3229 26.1257 0.1402 3.1424 0.0408 57.7998 0.0030 'International Tables Vol C 4.2.6.8 and 6.1.1.4'
N 0.0061 0.0033 12.2126 0.0057 3.1322 9.8933 2.0125 28.9975 1.1663 0.5826 -11.5290 'International Tables Vol C 4.2.6.8 and 6.1.1.4'
O 0.0106 0.0060 3.0485 13.2771 2.2868 5.7011 1.5463 0.3239 0.8670 32.9089 0.2508 'International Tables Vol C 4.2.6.8 and 6.1.1.4'
Cl 0.1484 0.1585 11.4604 0.0104 7.1964 1.1662 6.2556 18.5194 1.6455 47.7784 -9.5574 'International Tables Vol C 4.2.6.8 and 6.1.1.4'
I -0.4742 1.8119 20.1472 4.3470 18.9949 0.3814 7.5138 27.7660 2.2735 66.8776 4.0712 'International Tables Vol C 4.2.6.8 and 6.1.1.4'

loop_
_geom_angle_atom_site_label_1
_geom_angle_atom_site_label_2
_geom_angle_atom_site_label_3
_geom_angle
_geom_angle_publ_flag
N3 C2 H21 108.7 no
N3 C2 H22 109.7 no
H21 C2 H22 109.5 no
N3 C2 H23 110.0 no
H21 C2 H23 109.5 no
H22 C2 H23 109.5 no
C2 N3 C4 119.2(7) yes
C2 N3 C8 120.1(7) yes
C4 N3 C8 120.7(6) yes
N3 C4 C5 121.3(6) yes
N3 C4 H41 119.5 no
C5 C4 H41 119.1 no
C4 C5 C6 118.5(6) yes
C4 C5 C43 116.8(7) yes
C6 C5 C43 124.4(7) yes
C5 C6 C7 120.6(6) yes
C5 C6 H61 119.9 no
C7 C6 H61 119.5 no
C6 C7 C8 118.1(6) yes
C6 C7 C9 124.5(7) yes
C8 C7 C9 117.4(7) yes
C7 C8 N3 120.6(6) yes
C7 C8 H81 119.4 no
N3 C8 H81 119.9 no
C7 C9 O10 119.0(8) yes
C7 C9 N11 116.0(8) yes
O10 C9 N11 124.9(9) yes
C9 N11 C12 123.7(9) yes
C9 N11 H111 134.3 no
C12 N11 H111 101.6 no
N11 C12 C13 110.1(10) yes
N11 C12 H121 108.2 no
C13 C12 H121 109.9 no
N11 C12 H122 110.4 no
C13 C12 H122 108.8 no
H121 C12 H122 109.5 no
C12 C13 O14 108.0(9) yes
C12 C13 H131 109.1 no
O14 C13 H131 109.2 no
C12 C13 H132 109.9 no
O14 C13 H132 111.1 no
H131 C13 H132 109.5 no
C13 O14 C15 118.9(9) yes
O14 C15 C16 123.6(9) yes
O14 C15 C20 116.1(9) yes
C16 C15 C20 120.2(8) yes
C15 C16 C17 119.2(7) yes
C15 C16 H161 120.3 no
C17 C16 H161 120.5 no
C16 C17 C18 120.5(8) yes
C16 C17 H171 120.1 no
C18 C17 H171 119.4 no
C17 C18 C19 119.4(8) yes
C17 C18 O21 123.6(9) yes
C19 C18 O21 117.0(9) yes
C18 C19 C20 120.3(8) yes
C18 C19 H191 119.6 no
C20 C19 H191 120.1 no
C15 C20 C19 120.2(8) yes
C15 C20 H201 119.8 no
C19 C20 H201 120.0 no
C18 O21 C22 118.1(9) yes
O21 C22 C23 108.8(11) yes
O21 C22 H221 111.2 no
C23 C22 H221 111.5 no
O21 C22 H222 108.3 no
C23 C22 H222 107.5 no
H221 C22 H222 109.5 no
C22 C23 O24 109.8(12) yes
C22 C23 H231 107.8 no
O24 C23 H231 110.9 no
C22 C23 H232 110.2 no
O24 C23 H232 108.8 no
H231 C23 H232 109.5 no
C23 O24 C25 115.5(10) yes
O24 C25 C26 108.8(11) yes
O24 C25 H251 110.6 no
C26 C25 H251 110.2 no
O24 C25 H252 108.8 no
C26 C25 H252 108.9 no
H251 C25 H252 109.5 no
C25 C26 C27 122.9(14) yes
C25 C26 H261 120.4 no
C27 C26 H261 116.6 no
C26 C27 C28 124.7(14) yes
C26 C27 H271 117.4 no
C28 C27 H271 117.8 no
C27 C28 O29 115.4(12) yes
C27 C28 H281 107.3 no
O29 C28 H281 108.0 no
C27 C28 H282 106.9 no
O29 C28 H282 109.7 no
H281 C28 H282 109.5 no
C28 O29 C30 114.7(11) yes
O29 C30 C31 108.5(11) yes
O29 C30 H301 109.2 no
C31 C30 H301 111.7 no
O29 C30 H302 110.3 no
C31 C30 H302 107.7 no
H301 C30 H302 109.5 no
C30 C31 O32 108.2(11) yes
C30 C31 H311 107.7 no
O32 C31 H311 108.3 no
C30 C31 H312 111.0 no
O32 C31 H312 112.0 no
H311 C31 H312 109.5 no
C31 O32 C33 117.0(10) yes
O32 C33 C34 123.9(10) yes
O32 C33 C38 117.1(10) yes
C34 C33 C38 119.1(8) yes
C33 C34 C35 119.2(8) yes
C33 C34 H341 119.9 no
C35 C34 H341 120.7 no
C34 C35 C36 121.6(8) yes
C34 C35 H351 119.4 no
C36 C35 H351 118.8 no
C35 C36 C37 118.9(8) yes
C35 C36 O39 126.9(9) yes
C37 C36 O39 114.2(9) yes
C36 C37 C38 120.0(8) yes
C36 C37 H371 120.5 no
C38 C37 H371 119.4 no
C37 C38 C33 120.7(8) yes
C37 C38 H381 120.1 no
C33 C38 H381 119.0 no
C36 O39 C40 118.7(9) yes
O39 C40 C41 110.0(10) yes
O39 C40 H401 108.8 no
C41 C40 H401 107.7 no
O39 C40 H402 110.2 no
C41 C40 H402 110.6 no
H401 C40 H402 109.5 no
C40 C41 N42 110.9(10) yes
C40 C41 H411 110.2 no
N42 C41 H411 109.8 no
C40 C41 H412 107.8 no
N42 C41 H412 108.6 no
H411 C41 H412 109.5 no
C41 N42 C43 121.5(9) yes
C41 N42 H421 112.1 no
C43 N42 H421 126.1 no
C5 C43 N42 117.2(8) yes
C5 C43 O44 119.6(8) yes
N42 C43 O44 123.0(9) yes
C102 C101 C106 121.1(7) yes
C102 C101 H1011 119.3 no
C106 C101 H1011 119.6 no
C101 C102 C103 119.4(7) yes
C101 C102 C177 124.0(8) yes
C103 C102 C177 116.4(8) yes
C102 C103 C104 119.5(8) yes
C102 C103 H1031 120.3 no
C104 C103 H1031 120.1 no
C103 C104 C105 121.3(8) yes
C103 C104 H1041 119.4 no
C105 C104 H1041 119.2 no
C104 C105 C106 120.2(8) yes
C104 C105 H1051 120.0 no
C106 C105 H1051 119.5 no
C105 C106 C101 118.4(7) yes
C105 C106 C107 118.8(8) yes
C101 C106 C107 122.7(8) yes
C106 C107 O108 120.3(9) yes
C106 C107 N109 119.5(8) yes
O108 C107 N109 120.3(9) yes
C107 N109 C110 120.1(9) yes
C107 N109 H1091 130.3 no
C110 N109 H1091 109.2 no
N109 C110 C111 110.1(10) yes
N109 C110 H1101 108.8 no
C111 C110 H1101 108.3 no
N109 C110 H1102 110.1 no
C111 C110 H1102 109.9 no
H1101 C110 H1102 109.5 no
C110 C111 O112 109.6(10) yes
C110 C111 H1111 110.9 no
O112 C111 H1111 110.8 no
C110 C111 H1112 107.8 no
O112 C111 H1112 108.2 no
H1111 C111 H1112 109.5 no
C111 O112 C113 115.9(8) yes
O112 C113 C114 124.2(9) yes
O112 C113 C118 117.4(9) yes
C114 C113 C118 118.4(8) yes
C113 C114 C115 120.1(8) yes
C113 C114 H1141 119.8 no
C115 C114 H1141 120.1 no
C114 C115 C116 121.1(8) yes
C114 C115 H1151 119.6 no
C116 C115 H1151 119.3 no
C115 C116 C117 119.2(8) yes
C115 C116 O119 117.6(9) yes
C117 C116 O119 122.9(9) yes
C116 C117 C118 120.2(8) yes
C116 C117 H1171 119.9 no
C118 C117 H1171 119.8 no
C113 C118 C117 120.5(8) yes
C113 C118 H1181 119.4 no
C117 C118 H1181 120.1 no
C116 O119 C120 117.2(9) yes
O119 C120 C121 108.5(11) yes
O119 C120 H1201 110.6 no
C121 C120 H1201 110.6 no
O119 C120 H1202 109.3 no
C121 C120 H1202 108.3 no
H1201 C120 H1202 109.5 no
C120 C121 O122 107.0(10) yes
C120 C121 H1211 112.3 no
O122 C121 H1211 111.1 no
C120 C121 H1212 107.9 no
O122 C121 H1212 109.0 no
H1211 C121 H1212 109.5 no
C121 O122 C123 113.9(8) yes
O122 C123 C124 119.5(7) yes
O122 C123 C128 119.0(7) yes
C124 C123 C128 121.5(7) yes
C123 C124 C125 118.1(7) yes
C123 C124 C162 122.2(7) yes
C125 C124 C162 119.5(8) yes
C124 C125 C126 121.6(7) yes
C124 C125 H1251 119.4 no
C126 C125 H1251 119.0 no
C125 C126 C127 117.8(7) yes
C125 C126 C129 121.9(8) yes
C127 C126 C129 120.2(8) yes
C126 C127 C128 122.2(7) yes
C126 C127 H1271 118.8 no
C128 C127 H1271 119.0 no
C127 C128 C123 118.7(7) yes
C127 C128 C133 120.2(8) yes
C123 C128 C133 121.1(7) yes
C126 C129 C130 109.3(11) yes
C126 C129 C131 110.1(12) yes
C130 C129 C131 107.7(17) yes
C126 C129 C132 112.7(10) yes
C130 C129 C132 109.7(13) yes
C131 C129 C132 107.2(15) yes
C129 C130 H1301 109.8 no
C129 C130 H1302 108.7 no
H1301 C130 H1302 109.5 no
C129 C130 H1303 109.9 no
H1301 C130 H1303 109.5 no
H1302 C130 H1303 109.5 no
C129 C131 H1311 110.4 no
C129 C131 H1312 110.5 no
H1311 C131 H1312 109.5 no
C129 C131 H1313 107.5 no
H1311 C131 H1313 109.5 no
H1312 C131 H1313 109.5 no
C129 C132 H1321 108.0 no
C129 C132 H1322 110.7 no
H1321 C132 H1322 109.5 no
C129 C132 H1323 109.7 no
H1321 C132 H1323 109.5 no
H1322 C132 H1323 109.5 no
C128 C133 C134 114.0(9) yes
C128 C133 H1331 108.8 no
C134 C133 H1331 108.2 no
C128 C133 H1332 107.9 no
C134 C133 H1332 108.4 no
H1331 C133 H1332 109.5 no
C133 C134 C135 116.3(7) yes
C133 C134 C139 124.1(8) yes
C135 C134 C139 119.6(7) yes
C134 C135 C136 119.0(6) yes
C134 C135 O141 120.5(7) yes
C136 C135 O141 120.4(7) yes
C135 C136 C137 119.0(7) yes
C135 C136 C142 116.3(7) yes
C137 C136 C142 124.7(8) yes
C136 C137 C138 122.1(8) yes
C136 C137 H1371 119.1 no
C138 C137 H1371 118.8 no
C137 C138 C139 119.4(7) yes
C137 C138 O140 120.3(9) yes
C139 C138 O140 120.2(9) yes
C138 C139 C134 120.7(8) yes
C138 C139 H1391 119.8 no
C134 C139 H1391 119.4 no
C136 C142 C143 111.8(9) yes
C136 C142 H1421 109.1 no
C143 C142 H1421 108.8 no
C136 C142 H1422 108.3 no
C143 C142 H1422 109.4 no
H1421 C142 H1422 109.5 no
C142 C143 C144 120.3(8) yes
C142 C143 C148 121.8(8) yes
C144 C143 C148 117.9(7) yes
C143 C144 C145 123.2(8) yes
C143 C144 H1441 118.8 no
C145 C144 H1441 118.0 no
C144 C145 C146 116.6(8) yes
C144 C145 C149 120.9(8) yes
C146 C145 C149 122.4(8) yes
C145 C146 C147 123.1(8) yes
C145 C146 H1461 118.2 no
C147 C146 H1461 118.7 no
C146 C147 C148 117.1(7) yes
C146 C147 C154 120.1(8) yes
C148 C147 C154 122.7(7) yes
C143 C148 C147 121.8(7) yes
C143 C148 O163 118.4(7) yes
C147 C148 O163 119.7(7) yes
C145 C149 C150 110.4(11) yes
C145 C149 C151 110.3(12) yes
C150 C149 C151 113.9(18) yes
C145 C149 C152 112.8(10) yes
C150 C149 C152 106.4(15) yes
C151 C149 C152 102.8(14) yes
C149 C150 H1501 110.9 no
C149 C150 H1502 110.9 no
H1501 C150 H1502 109.5 no
C149 C150 H1503 106.6 no
H1501 C150 H1503 109.5 no
H1502 C150 H1503 109.5 no
C149 C151 H1511 110.5 no
C149 C151 H1512 107.2 no
H1511 C151 H1512 109.5 no
C149 C151 H1513 110.6 no
H1511 C151 H1513 109.5 no
H1512 C151 H1513 109.5 no
C149 C152 H1521 110.1 no
C149 C152 H1522 109.0 no
H1521 C152 H1522 109.5 no
C149 C152 H1523 109.3 no
H1521 C152 H1523 109.5 no
H1522 C152 H1523 109.5 no
C147 C154 C155 113.9(9) yes
C147 C154 H1541 107.7 no
C155 C154 H1541 108.9 no
C147 C154 H1542 108.3 no
C155 C154 H1542 108.6 no
H1541 C154 H1542 109.5 no
C154 C155 C156 117.2(7) yes
C154 C155 C160 124.0(8) yes
C156 C155 C160 118.8(8) yes
C155 C156 O153 120.8(7) yes
C155 C156 C157 118.9(7) yes
O153 C156 C157 120.2(7) yes
C156 C157 C158 119.1(7) yes
C156 C157 C162 116.6(7) yes
C158 C157 C162 124.3(8) yes
C157 C158 C159 122.3(8) yes
C157 C158 H1581 118.5 no
C159 C158 H1581 119.2 no
C158 C159 C160 118.7(8) yes
C158 C159 O161 120.6(9) yes
C160 C159 O161 120.6(9) yes
C159 C160 C155 121.9(8) yes
C159 C160 H1601 119.3 no
C155 C160 H1601 118.7 no
C157 C162 C124 111.0(10) yes
C157 C162 H1621 109.1 no
C124 C162 H1621 109.5 no
C157 C162 H1622 108.6 no
C124 C162 H1622 109.2 no
H1621 C162 H1622 109.5 no
C148 O163 C164 110.4(9) yes
O163 C164 C165 106.2(11) yes
O163 C164 H1641 111.4 no
C165 C164 H1641 113.2 no
O163 C164 H1642 109.1 no
C165 C164 H1642 107.3 no
H1641 C164 H1642 109.5 no
C164 C165 O166 106.0(11) yes
C164 C165 H1651 108.3 no
O166 C165 H1651 111.8 no
C164 C165 H1652 111.4 no
O166 C165 H1652 109.7 no
H1651 C165 H1652 109.5 no
C165 O166 C167 118.7(9) yes
O166 C167 C168 114.9(9) yes
O166 C167 C172 125.2(9) yes
C168 C167 C172 119.9(8) yes
C167 C168 C169 120.9(8) yes
C167 C168 H1681 119.3 no
C169 C168 H1681 119.7 no
C168 C169 C170 119.2(8) yes
C168 C169 H1691 120.2 no
C170 C169 H1691 120.6 no
C169 C170 C171 119.8(8) yes
C169 C170 O173 122.9(9) yes
C171 C170 O173 117.2(9) yes
C170 C171 C172 119.4(8) yes
C170 C171 H1711 119.4 no
C172 C171 H1711 121.2 no
C167 C172 C171 120.7(8) yes
C167 C172 H1721 119.9 no
C171 C172 H1721 119.4 no
C170 O173 C174 116.0(9) yes
O173 C174 C175 109.3(10) yes
O173 C174 H1741 108.3 no
C175 C174 H1741 109.5 no
O173 C174 H1742 110.9 no
C175 C174 H1742 109.3 no
H1741 C174 H1742 109.5 no
C174 C175 N176 111.3(10) yes
C174 C175 H1751 108.3 no
N176 C175 H1751 108.0 no
C174 C175 H1752 110.1 no
N176 C175 H1752 109.7 no
H1751 C175 H1752 109.5 no
C175 N176 C177 121.6(9) yes
C175 N176 H1761 107.4 no
C177 N176 H1761 129.9 no
C102 C177 N176 117.9(8) yes
C102 C177 O178 121.6(9) yes
N176 C177 O178 120.4(9) yes
N203 C202 H2021 109.8 no
N203 C202 H2022 109.3 no
H2021 C202 H2022 109.5 no
N203 C202 H2023 109.3 no
H2021 C202 H2023 109.5 no
H2022 C202 H2023 109.5 no
C202 N203 C204 118.9(7) yes
C202 N203 C208 119.8(7) yes
C204 N203 C208 121.3(6) yes
N203 C204 C205 119.8(6) yes
N203 C204 H2041 120.0 no
C205 C204 H2041 120.2 no
C204 C205 C206 118.8(6) yes
C204 C205 C243 115.9(7) yes
C206 C205 C243 125.3(7) yes
C205 C206 C207 120.2(7) yes
C205 C206 H2061 119.9 no
C207 C206 H2061 119.9 no
C206 C207 C208 118.4(6) yes
C206 C207 C209 125.3(7) yes
C208 C207 C209 116.3(7) yes
C207 C208 N203 121.6(6) yes
C207 C208 H2081 119.0 no
N203 C208 H2081 119.4 no
C207 C209 O210 118.8(8) yes
C207 C209 N211 116.3(8) yes
O210 C209 N211 124.8(9) yes
C209 N211 C212 124.7(9) yes
C209 N211 H2111 131.1 no
C212 N211 H2111 104.1 no
N211 C212 C213 112.8(9) yes
N211 C212 H2121 109.6 no
C213 C212 H2121 108.7 no
N211 C212 H2122 109.0 no
C213 C212 H2122 107.2 no
H2121 C212 H2122 109.5 no
C212 C213 O214 108.1(9) yes
C212 C213 H2131 108.6 no
O214 C213 H2131 109.9 no
C212 C213 H2132 110.4 no
O214 C213 H2132 110.4 no
H2131 C213 H2132 109.5 no
C213 O214 C215 118.0(10) yes
O214 C215 C216 122.2(9) yes
O214 C215 C220 118.3(10) yes
C216 C215 C220 119.4(8) yes
C215 C216 C217 120.1(8) yes
C215 C216 H2161 119.5 no
C217 C216 H2161 120.4 no
C216 C217 C218 120.1(8) yes
C216 C217 H2171 120.2 no
C218 C217 H2171 119.7 no
C217 C218 C219 119.2(8) yes
C217 C218 O221 124.5(11) yes
C219 C218 O221 115.9(11) yes
C218 C219 C220 119.7(8) yes
C218 C219 H2191 119.7 no
C220 C219 H2191 120.5 no
C215 C220 C219 120.8(8) yes
C215 C220 H2201 119.6 no
C219 C220 H2201 119.5 no
C218 O221 C222 118.7(12) yes
O221 C222 C223 109.3(16) yes
O221 C222 H2221 109.6 no
C223 C222 H2221 111.4 no
O221 C222 H2222 110.3 no
C223 C222 H2222 106.8 no
H2221 C222 H2222 109.5 no
C222 C223 O224 109.6(19) yes
C222 C223 H2231 109.6 no
O224 C223 H2231 109.6 no
C222 C223 H2232 109.3 no
O224 C223 H2232 109.1 no
H2231 C223 H2232 109.5 no
C223 O224 C225 108.2(17) yes
O224 C225 C226 104.9(18) yes
O224 C225 H2251 112.6 no
C226 C225 H2251 114.8 no
O224 C225 H2252 107.4 no
C226 C225 H2252 107.3 no
H2251 C225 H2252 109.5 no
C225 C226 C227 129(2) yes
C225 C226 H2261 117.5 no
C227 C226 H2261 112.9 no
C226 C227 C228 126(2) yes
C226 C227 H2271 114.3 no
C228 C227 H2271 119.2 no
C227 C228 O229 107.3(15) yes
C227 C228 H2281 111.8 no
O229 C228 H2281 109.6 no
C227 C228 H2282 107.7 no
O229 C228 H2282 110.8 no
H2281 C228 H2282 109.5 no
C228 O229 C230 112.0(12) yes
O229 C230 C231 106.6(11) yes
O229 C230 H2301 111.4 no
C231 C230 H2301 110.9 no
O229 C230 H2302 110.4 no
C231 C230 H2302 108.0 no
H2301 C230 H2302 109.5 no
C230 C231 O232 108.6(11) yes
C230 C231 H2311 107.5 no
O232 C231 H2311 109.3 no
C230 C231 H2312 111.3 no
O232 C231 H2312 110.7 no
H2311 C231 H2312 109.5 no
C231 O232 C233 118.2(10) yes
O232 C233 C234 123.3(9) yes
O232 C233 C238 116.9(9) yes
C234 C233 C238 119.8(8) yes
C233 C234 C235 120.3(8) yes
C233 C234 H2341 119.2 no
C235 C234 H2341 120.5 no
C234 C235 C236 119.2(8) yes
C234 C235 H2351 120.0 no
C236 C235 H2351 120.8 no
C235 C236 C237 119.5(8) yes
C235 C236 O239 122.2(9) yes
C237 C236 O239 118.3(8) yes
C236 C237 C238 120.6(8) yes
C236 C237 H2371 119.8 no
C238 C237 H2371 119.6 no
C233 C238 C237 120.1(8) yes
C233 C238 H2381 119.4 no
C237 C238 H2381 120.3 no
C236 O239 C240 119.6(8) yes
O239 C240 C241 108.1(10) yes
O239 C240 H2401 111.2 no
C241 C240 H2401 110.7 no
O239 C240 H2402 108.7 no
C241 C240 H2402 108.6 no
H2401 C240 H2402 109.5 no
C240 C241 N242 111.5(10) yes
C240 C241 H2411 107.7 no
N242 C241 H2411 108.8 no
C240 C241 H2412 110.1 no
N242 C241 H2412 109.3 no
H2411 C241 H2412 109.5 no
C241 N242 C243 122.6(9) yes
C241 N242 H2421 112.3 no
C243 N242 H2421 124.9 no
C205 C243 N242 119.0(8) yes
C205 C243 O244 119.3(8) yes
N242 C243 O244 121.6(9) yes
C302 C301 C306 120.6(7) yes
C302 C301 H3011 119.5 no
C306 C301 H3011 119.8 no
C301 C302 C303 119.7(7) yes
C301 C302 C377 124.8(8) yes
C303 C302 C377 115.2(8) yes
C302 C303 C304 120.5(8) yes
C302 C303 H3031 120.0 no
C304 C303 H3031 119.5 no
C303 C304 C305 119.3(9) yes
C303 C304 H3041 120.5 no
C305 C304 H3041 120.2 no
C304 C305 C306 120.8(8) yes
C304 C305 H3051 119.8 no
C306 C305 H3051 119.4 no
C305 C306 C301 119.0(7) yes
C305 C306 C307 118.4(8) yes
C301 C306 C307 122.4(8) yes
C306 C307 O308 121.1(9) yes
C306 C307 N309 116.8(9) yes
O308 C307 N309 122.1(10) yes
C307 N309 C310 119.1(9) yes
C307 N309 H3091 131.2 no
C310 N309 H3091 108.9 no
N309 C310 C311 110.0(10) yes
N309 C310 H3101 109.6 no
C311 C310 H3101 110.1 no
N309 C310 H3102 108.9 no
C311 C310 H3102 108.9 no
H3101 C310 H3102 109.5 no
C310 C311 O312 105.1(9) yes
C310 C311 H3111 111.8 no
O312 C311 H3111 111.9 no
C310 C311 H3112 109.8 no
O312 C311 H3112 108.6 no
H3111 C311 H3112 109.5 no
C311 O312 C313 116.2(9) yes
O312 C313 C314 124.9(9) yes
O312 C313 C318 115.7(8) yes
C314 C313 C318 119.5(8) yes
C313 C314 C315 120.5(8) yes
C313 C314 H3141 119.9 no
C315 C314 H3141 119.6 no
C314 C315 C316 120.0(8) yes
C314 C315 H3151 120.9 no
C316 C315 H3151 119.1 no
C315 C316 C317 119.3(8) yes
C315 C316 O319 116.5(9) yes
C317 C316 O319 124.2(9) yes
C316 C317 C318 120.9(8) yes
C316 C317 H3171 119.2 no
C318 C317 H3171 119.9 no
C313 C318 C317 119.3(8) yes
C313 C318 H3181 120.7 no
C317 C318 H3181 119.9 no
C316 O319 C320 118.1(9) yes
O319 C320 C321 105.4(11) yes
O319 C320 H3201 110.2 no
C321 C320 H3201 110.6 no
O319 C320 H3202 112.0 no
C321 C320 H3202 109.2 no
H3201 C320 H3202 109.5 no
C320 C321 O322 107.1(10) yes
C320 C321 H3211 108.5 no
O322 C321 H3211 108.3 no
C320 C321 H3212 112.7 no
O322 C321 H3212 110.7 no
H3211 C321 H3212 109.5 no
C321 O322 C323 113.8(9) yes
O322 C323 C324 119.7(7) yes
O322 C323 C328 119.5(7) yes
C324 C323 C328 120.8(7) yes
C323 C324 C325 118.0(7) yes
C323 C324 C362 122.2(8) yes
C325 C324 C362 119.8(8) yes
C324 C325 C326 122.8(8) yes
C324 C325 H3251 119.1 no
C326 C325 H3251 118.1 no
C325 C326 C327 116.7(8) yes
C325 C326 C329 121.0(8) yes
C327 C326 C329 122.2(8) yes
C326 C327 C328 122.4(8) yes
C326 C327 H3271 118.3 no
C328 C327 H3271 119.3 no
C327 C328 C323 119.1(7) yes
C327 C328 C333 118.9(8) yes
C323 C328 C333 121.7(8) yes
C326 C329 C330 110.5(13) yes
C326 C329 C331 112.4(10) yes
C330 C329 C331 106.0(14) yes
C326 C329 C332 111.0(12) yes
C330 C329 C332 112.1(18) yes
C331 C329 C332 104.6(16) yes
C329 C330 H3301 108.4 no
C329 C330 H3302 110.9 no
H3301 C330 H3302 109.5 no
C329 C330 H3303 109.1 no
H3301 C330 H3303 109.5 no
H3302 C330 H3303 109.5 no
C329 C331 H3311 110.4 no
C329 C331 H3312 107.6 no
H3311 C331 H3312 109.5 no
C329 C331 H3313 110.3 no
H3311 C331 H3313 109.5 no
H3312 C331 H3313 109.5 no
C329 C332 H3321 110.9 no
C329 C332 H3322 109.1 no
H3321 C332 H3322 109.5 no
C329 C332 H3323 108.4 no
H3321 C332 H3323 109.5 no
H3322 C332 H3323 109.5 no
C328 C333 C334 111.8(10) yes
C328 C333 H3331 109.1 no
C334 C333 H3331 108.9 no
C328 C333 H3332 108.5 no
C334 C333 H3332 109.1 no
H3331 C333 H3332 109.5 no
C333 C334 C335 116.7(8) yes
C333 C334 C339 124.2(8) yes
C335 C334 C339 119.2(7) yes
C334 C335 C336 119.9(7) yes
C334 C335 O341 120.3(7) yes
C336 C335 O341 119.7(7) yes
C335 C336 C337 119.0(8) yes
C335 C336 C342 117.2(7) yes
C337 C336 C342 123.8(8) yes
C336 C337 C338 122.3(8) yes
C336 C337 H3371 118.9 no
C338 C337 H3371 118.8 no
C337 C338 C339 117.5(8) yes
C337 C338 O340 121.5(9) yes
C339 C338 O340 120.9(9) yes
C338 C339 C334 122.0(8) yes
C338 C339 H3391 118.7 no
C334 C339 H3391 119.3 no
C336 C342 C343 113.5(10) yes
C336 C342 H3421 108.8 no
C343 C342 H3421 109.2 no
C336 C342 H3422 108.3 no
C343 C342 H3422 107.4 no
H3421 C342 H3422 109.5 no
C342 C343 C344 120.0(8) yes
C342 C343 C348 121.1(7) yes
C344 C343 C348 118.8(7) yes
C343 C344 C345 121.7(7) yes
C343 C344 H3441 119.4 no
C345 C344 H3441 118.9 no
C344 C345 C346 117.5(7) yes
C344 C345 C349 122.7(7) yes
C346 C345 C349 119.8(7) yes
C345 C346 C347 122.7(7) yes
C345 C346 H3461 118.2 no
C347 C346 H3461 119.0 no
C346 C347 C348 117.2(7) yes
C346 C347 C354 120.7(8) yes
C348 C347 C354 122.1(7) yes
C347 C348 C343 121.8(6) yes
C347 C348 O363 118.7(7) yes
C343 C348 O363 119.5(7) yes
C345 C349 C350 108.5(13) yes
C345 C349 C351 111.7(11) yes
C350 C349 C351 109.8(19) yes
C345 C349 C352 112.7(11) yes
C350 C349 C352 100.1(18) yes
C351 C349 C352 113.2(17) yes
C349 C350 H3501 110.2 no
C349 C350 H3502 108.6 no
H3501 C350 H3502 109.5 no
C349 C350 H3503 109.7 no
H3501 C350 H3503 109.5 no
H3502 C350 H3503 109.5 no
C349 C351 H3511 109.9 no
C349 C351 H3512 108.9 no
H3511 C351 H3512 109.5 no
C349 C351 H3513 109.5 no
H3511 C351 H3513 109.5 no
H3512 C351 H3513 109.5 no
C349 C352 H3521 110.6 no
C349 C352 H3522 108.2 no
H3521 C352 H3522 109.5 no
C349 C352 H3523 109.7 no
H3521 C352 H3523 109.5 no
H3522 C352 H3523 109.5 no
C347 C354 C355 111.7(9) yes
C347 C354 H3541 108.7 no
C355 C354 H3541 108.5 no
C347 C354 H3542 108.8 no
C355 C354 H3542 109.6 no
H3541 C354 H3542 109.5 no
C354 C355 C356 116.8(7) yes
C354 C355 C360 123.9(8) yes
C356 C355 C360 119.2(7) yes
C355 C356 O353 120.2(7) yes
C355 C356 C357 119.6(6) yes
O353 C356 C357 120.2(7) yes
C356 C357 C358 119.1(7) yes
C356 C357 C362 117.6(7) yes
C358 C357 C362 123.2(8) yes
C357 C358 C359 122.7(8) yes
C357 C358 H3581 118.7 no
C359 C358 H3581 118.6 no
C358 C359 C360 118.3(8) yes
C358 C359 O361 120.0(9) yes
C360 C359 O361 121.5(9) yes
C359 C360 C355 120.9(8) yes
C359 C360 H3601 119.6 no
C355 C360 H3601 119.5 no
C324 C362 C357 113.2(9) yes
C324 C362 H3621 108.0 no
C357 C362 H3621 108.3 no
C324 C362 H3622 108.7 no
C357 C362 H3622 109.1 no
H3621 C362 H3622 109.5 no
C348 O363 C364 111.8(8) yes
O363 C364 C365 105.4(10) yes
O363 C364 H3641 111.7 no
C365 C364 H3641 109.8 no
O363 C364 H3642 109.5 no
C365 C364 H3642 111.0 no
H3641 C364 H3642 109.5 no
C364 C365 O366 108.2(10) yes
C364 C365 H3651 108.7 no
O366 C365 H3651 109.1 no
C364 C365 H3652 111.3 no
O366 C365 H3652 110.0 no
H3651 C365 H3652 109.5 no
C365 O366 C367 117.5(9) yes
O366 C367 C368 116.3(9) yes
O366 C367 C372 123.8(9) yes
C368 C367 C372 119.8(8) yes
C367 C368 C369 119.1(8) yes
C367 C368 H3681 120.4 no
C369 C368 H3681 120.5 no
C368 C369 C370 120.4(8) yes
C368 C369 H3691 120.2 no
C370 C369 H3691 119.4 no
C369 C370 C371 119.5(8) yes
C369 C370 O373 124.6(9) yes
C371 C370 O373 115.9(9) yes
C370 C371 C372 120.0(8) yes
C370 C371 H3711 119.9 no
C372 C371 H3711 120.1 no
C367 C372 C371 120.8(8) yes
C367 C372 H3721 119.4 no
C371 C372 H3721 119.8 no
C370 O373 C374 117.1(8) yes
O373 C374 C375 108.4(10) yes
O373 C374 H3741 109.3 no
C375 C374 H3741 109.7 no
O373 C374 H3742 109.5 no
C375 C374 H3742 110.5 no
H3741 C374 H3742 109.5 no
C374 C375 N376 113.0(10) yes
C374 C375 H3751 108.9 no
N376 C375 H3751 108.2 no
C374 C375 H3752 108.3 no
N376 C375 H3752 108.9 no
H3751 C375 H3752 109.5 no
C375 N376 C377 120.9(9) yes
C375 N376 H3761 107.9 no
C377 N376 H3761 131.1 no
C302 C377 N376 118.3(9) yes
C302 C377 O378 120.1(9) yes
N376 C377 O378 121.6(10) yes

loop_
_geom_bond_atom_site_label_1
_geom_bond_atom_site_label_2
_geom_bond_distance
_geom_bond_publ_flag
C2 N3 1.489(13) yes
C2 H21 0.950 no
C2 H22 0.950 no
C2 H23 0.950 no
N3 C4 1.347(10) yes
N3 C8 1.349(10) yes
C4 C5 1.379(10) yes
C4 H41 0.950 no
C5 C6 1.378(11) yes
C5 C43 1.509(12) yes
C6 C7 1.397(11) yes
C6 H61 0.950 no
C7 C8 1.391(10) yes
C7 C9 1.512(12) yes
C8 H81 0.950 no
C9 O10 1.218(11) yes
C9 N11 1.321(12) yes
N11 C12 1.438(13) yes
N11 H111 0.850 no
C12 C13 1.473(17) yes
C12 H121 0.950 no
C12 H122 0.950 no
C13 O14 1.416(14) yes
C13 H131 0.950 no
C13 H132 0.950 no
O14 C15 1.386(12) yes
C15 C16 1.379(13) yes
C15 C20 1.388(13) yes
C16 C17 1.379(13) yes
C16 H161 0.950 no
C17 C18 1.393(13) yes
C17 H171 0.950 no
C18 C19 1.376(13) yes
C18 O21 1.366(12) yes
C19 C20 1.364(13) yes
C19 H191 0.950 no
C20 H201 0.950 no
O21 C22 1.445(16) yes
C22 C23 1.533(19) yes
C22 H221 0.950 no
C22 H222 0.950 no
C23 O24 1.382(16) yes
C23 H231 0.950 no
C23 H232 0.950 no
O24 C25 1.433(15) yes
C25 C26 1.492(18) yes
C25 H251 0.950 no
C25 H252 0.950 no
C26 C27 1.286(19) yes
C26 H261 0.950 no
C27 C28 1.508(18) yes
C27 H271 0.950 no
C28 O29 1.429(17) yes
C28 H281 0.950 no
C28 H282 0.950 no
O29 C30 1.433(17) yes
C30 C31 1.468(19) yes
C30 H301 0.950 no
C30 H302 0.950 no
C31 O32 1.439(17) yes
C31 H311 0.950 no
C31 H312 0.950 no
O32 C33 1.385(12) yes
C33 C34 1.371(14) yes
C33 C38 1.367(14) yes
C34 C35 1.374(13) yes
C34 H341 0.950 no
C35 C36 1.363(14) yes
C35 H351 0.950 no
C36 C37 1.348(14) yes
C36 O39 1.390(12) yes
C37 C38 1.387(14) yes
C37 H371 0.950 no
C38 H381 0.950 no
O39 C40 1.442(15) yes
C40 C41 1.481(17) yes
C40 H401 0.950 no
C40 H402 0.950 no
C41 N42 1.451(13) yes
C41 H411 0.950 no
C41 H412 0.950 no
N42 C43 1.333(12) yes
N42 H421 0.850 no
C43 O44 1.232(12) yes
C101 C102 1.405(11) yes
C101 C106 1.389(11) yes
C101 H1011 0.950 no
C102 C103 1.390(12) yes
C102 C177 1.499(13) yes
C103 C104 1.369(15) yes
C103 H1031 0.950 no
C104 C105 1.392(15) yes
C104 H1041 0.950 no
C105 C106 1.396(12) yes
C105 H1051 0.950 no
C106 C107 1.499(13) yes
C107 O108 1.217(12) yes
C107 N109 1.329(12) yes
N109 C110 1.476(14) yes
N109 H1091 0.850 no
C110 C111 1.529(17) yes
C110 H1101 0.950 no
C110 H1102 0.950 no
C111 O112 1.415(14) yes
C111 H1111 0.950 no
C111 H1112 0.950 no
O112 C113 1.378(11) yes
C113 C114 1.406(13) yes
C113 C118 1.380(13) yes
C114 C115 1.371(13) yes
C114 H1141 0.950 no
C115 C116 1.355(14) yes
C115 H1151 0.950 no
C116 C117 1.389(13) yes
C116 O119 1.389(12) yes
C117 C118 1.376(13) yes
C117 H1171 0.950 no
C118 H1181 0.950 no
O119 C120 1.420(16) yes
C120 C121 1.505(17) yes
C120 H1201 0.950 no
C120 H1202 0.950 no
C121 O122 1.442(14) yes
C121 H1211 0.950 no
C121 H1212 0.950 no
O122 C123 1.387(10) yes
C123 C124 1.407(11) yes
C123 C128 1.382(11) yes
C124 C125 1.405(12) yes
C124 C162 1.512(12) yes
C125 C126 1.398(12) yes
C125 H1251 0.950 no
C126 C127 1.398(12) yes
C126 C129 1.542(13) yes
C127 C128 1.394(12) yes
C127 H1271 0.950 no
C128 C133 1.507(12) yes
C129 C130 1.53(2) yes
C129 C131 1.48(2) yes
C129 C132 1.529(18) yes
C130 H1301 0.950 no
C130 H1302 0.950 no
C130 H1303 0.950 no
C131 H1311 0.950 no
C131 H1312 0.950 no
C131 H1313 0.950 no
C132 H1321 0.950 no
C132 H1322 0.950 no
C132 H1323 0.950 no
C133 C134 1.503(13) yes
C133 H1331 0.950 no
C133 H1332 0.950 no
C134 C135 1.490(12) yes
C134 C139 1.356(14) yes
C135 C136 1.495(12) yes
C135 O141 1.224(11) yes
C136 C137 1.315(13) yes
C136 C142 1.528(13) yes
C137 C138 1.478(14) yes
C137 H1371 0.950 no
C138 C139 1.440(14) yes
C138 O140 1.236(13) yes
C139 H1391 0.950 no
C142 C143 1.510(12) yes
C142 H1421 0.950 no
C142 H1422 0.950 no
C143 C144 1.394(12) yes
C143 C148 1.398(12) yes
C144 C145 1.390(12) yes
C144 H1441 0.950 no
C145 C146 1.391(12) yes
C145 C149 1.542(13) yes
C146 C147 1.414(12) yes
C146 H1461 0.950 no
C147 C148 1.395(12) yes
C147 C154 1.513(12) yes
C148 O163 1.393(11) yes
C149 C150 1.47(2) yes
C149 C151 1.50(2) yes
C149 C152 1.540(18) yes
C150 H1501 0.950 no
C150 H1502 0.950 no
C150 H1503 0.950 no
C151 H1511 0.950 no
C151 H1512 0.950 no
C151 H1513 0.950 no
C152 H1521 0.950 no
C152 H1522 0.950 no
C152 H1523 0.950 no
O153 C156 1.234(11) yes
C154 C155 1.487(14) yes
C154 H1541 0.950 no
C154 H1542 0.950 no
C155 C156 1.489(12) yes
C155 C160 1.353(14) yes
C156 C157 1.470(12) yes
C157 C158 1.353(14) yes
C157 C162 1.537(14) yes
C158 C159 1.436(14) yes
C158 H1581 0.950 no
C159 C160 1.443(15) yes
C159 O161 1.213(13) yes
C160 H1601 0.950 no
C162 H1621 0.950 no
C162 H1622 0.950 no
O163 C164 1.454(15) yes
C164 C165 1.510(19) yes
C164 H1641 0.950 no
C164 H1642 0.950 no
C165 O166 1.466(15) yes
C165 H1651 0.950 no
C165 H1652 0.950 no
O166 C167 1.381(12) yes
C167 C168 1.377(13) yes
C167 C172 1.386(13) yes
C168 C169 1.373(13) yes
C168 H1681 0.950 no
C169 C170 1.399(14) yes
C169 H1691 0.950 no
C170 C171 1.407(13) yes
C170 O173 1.380(12) yes
C171 C172 1.366(13) yes
C171 H1711 0.950 no
C172 H1721 0.950 no
O173 C174 1.451(15) yes
C174 C175 1.482(17) yes
C174 H1741 0.950 no
C174 H1742 0.950 no
C175 N176 1.468(14) yes
C175 H1751 0.950 no
C175 H1752 0.950 no
N176 C177 1.325(12) yes
N176 H1761 0.850 no
C177 O178 1.231(11) yes
C202 N203 1.488(13) yes
C202 H2021 0.950 no
C202 H2022 0.950 no
C202 H2023 0.950 no
N203 C204 1.334(10) yes
N203 C208 1.342(10) yes
C204 C205 1.382(10) yes
C204 H2041 0.950 no
C205 C206 1.397(11) yes
C205 C243 1.505(12) yes
C206 C207 1.364(11) yes
C206 H2061 0.950 no
C207 C208 1.366(10) yes
C207 C209 1.537(11) yes
C208 H2081 0.950 no
C209 O210 1.222(11) yes
C209 N211 1.311(12) yes
N211 C212 1.464(13) yes
N211 H2111 0.850 no
C212 C213 1.487(17) yes
C212 H2121 0.950 no
C212 H2122 0.950 no
C213 O214 1.415(14) yes
C213 H2131 0.950 no
C213 H2132 0.950 no
O214 C215 1.398(12) yes
C215 C216 1.383(14) yes
C215 C220 1.381(14) yes
C216 C217 1.381(13) yes
C216 H2161 0.950 no
C217 C218 1.395(14) yes
C217 H2171 0.950 no
C218 C219 1.382(15) yes
C218 O221 1.386(13) yes
C219 C220 1.375(14) yes
C219 H2191 0.950 no
C220 H2201 0.950 no
O221 C222 1.47(2) yes
C222 C223 1.48(2) yes
C222 H2221 0.950 no
C222 H2222 0.950 no
C223 O224 1.34(2) yes
C223 H2231 0.950 no
C223 H2232 0.950 no
O224 C225 1.40(2) yes
C225 C226 1.52(3) yes
C225 H2251 0.950 no
C225 H2252 0.950 no
C226 C227 1.29(3) yes
C226 H2261 0.950 no
C227 C228 1.48(2) yes
C227 H2271 0.950 no
C228 O229 1.419(17) yes
C228 H2281 0.950 no
C228 H2282 0.950 no
O229 C230 1.408(17) yes
C230 C231 1.543(19) yes
C230 H2301 0.950 no
C230 H2302 0.950 no
C231 O232 1.392(15) yes
C231 H2311 0.950 no
C231 H2312 0.950 no
O232 C233 1.384(12) yes
C233 C234 1.386(13) yes
C233 C238 1.392(13) yes
C234 C235 1.391(13) yes
C234 H2341 0.950 no
C235 C236 1.408(13) yes
C235 H2351 0.950 no
C236 C237 1.384(13) yes
C236 O239 1.389(11) yes
C237 C238 1.374(12) yes
C237 H2371 0.950 no
C238 H2381 0.950 no
O239 C240 1.402(14) yes
C240 C241 1.491(17) yes
C240 H2401 0.950 no
C240 H2402 0.950 no
C241 N242 1.474(13) yes
C241 H2411 0.950 no
C241 H2412 0.950 no
N242 C243 1.343(12) yes
N242 H2421 0.850 no
C243 O244 1.238(11) yes
C301 C302 1.390(11) yes
C301 C306 1.386(11) yes
C301 H3011 0.950 no
C302 C303 1.393(12) yes
C302 C377 1.501(13) yes
C303 C304 1.389(15) yes
C303 H3031 0.950 no
C304 C305 1.390(16) yes
C304 H3041 0.950 no
C305 C306 1.402(12) yes
C305 H3051 0.950 no
C306 C307 1.480(13) yes
C307 O308 1.257(12) yes
C307 N309 1.324(13) yes
N309 C310 1.485(14) yes
N309 H3091 0.850 no
C310 C311 1.503(18) yes
C310 H3101 0.950 no
C310 H3102 0.950 no
C311 O312 1.438(14) yes
C311 H3111 0.950 no
C311 H3112 0.950 no
O312 C313 1.376(12) yes
C313 C314 1.370(13) yes
C313 C318 1.406(13) yes
C314 C315 1.381(13) yes
C314 H3141 0.950 no
C315 C316 1.388(13) yes
C315 H3151 0.950 no
C316 C317 1.382(13) yes
C316 O319 1.375(12) yes
C317 C318 1.377(13) yes
C317 H3171 0.950 no
C318 H3181 0.950 no
O319 C320 1.449(15) yes
C320 C321 1.518(19) yes
C320 H3201 0.950 no
C320 H3202 0.950 no
C321 O322 1.447(14) yes
C321 H3211 0.950 no
C321 H3212 0.950 no
O322 C323 1.388(11) yes
C323 C324 1.396(12) yes
C323 C328 1.383(12) yes
C324 C325 1.399(12) yes
C324 C362 1.505(12) yes
C325 C326 1.393(12) yes
C325 H3251 0.950 no
C326 C327 1.389(12) yes
C326 C329 1.536(14) yes
C327 C328 1.394(12) yes
C327 H3271 0.950 no
C328 C333 1.508(12) yes
C329 C330 1.47(2) yes
C329 C331 1.52(2) yes
C329 C332 1.49(2) yes
C330 H3301 0.950 no
C330 H3302 0.950 no
C330 H3303 0.950 no
C331 H3311 0.950 no
C331 H3312 0.950 no
C331 H3313 0.950 no
C332 H3321 0.950 no
C332 H3322 0.950 no
C332 H3323 0.950 no
C333 C334 1.515(14) yes
C333 H3331 0.950 no
C333 H3332 0.950 no
C334 C335 1.475(12) yes
C334 C339 1.345(14) yes
C335 C336 1.479(12) yes
C335 O341 1.206(11) yes
C336 C337 1.349(14) yes
C336 C342 1.531(14) yes
C337 C338 1.461(15) yes
C337 H3371 0.950 no
C338 C339 1.481(15) yes
C338 O340 1.213(13) yes
C339 H3391 0.950 no
C342 C343 1.507(11) yes
C342 H3421 0.950 no
C342 H3422 0.950 no
C343 C344 1.408(11) yes
C343 C348 1.381(11) yes
C344 C345 1.388(11) yes
C344 H3441 0.950 no
C345 C346 1.400(11) yes
C345 C349 1.536(13) yes
C346 C347 1.402(11) yes
C346 H3461 0.950 no
C347 C348 1.405(11) yes
C347 C354 1.517(11) yes
C348 O363 1.389(10) yes
C349 C350 1.52(2) yes
C349 C351 1.424(19) yes
C349 C352 1.51(2) yes
C350 H3501 0.950 no
C350 H3502 0.950 no
C350 H3503 0.950 no
C351 H3511 0.950 no
C351 H3512 0.950 no
C351 H3513 0.950 no
C352 H3521 0.950 no
C352 H3522 0.950 no
C352 H3523 0.950 no
O353 C356 1.209(11) yes
C354 C355 1.501(13) yes
C354 H3541 0.950 no
C354 H3542 0.950 no
C355 C356 1.489(12) yes
C355 C360 1.359(14) yes
C356 C357 1.485(12) yes
C357 C358 1.334(14) yes
C357 C362 1.494(14) yes
C358 C359 1.464(15) yes
C358 H3581 0.950 no
C359 C360 1.480(14) yes
C359 O361 1.219(13) yes
C360 H3601 0.950 no
C362 H3621 0.950 no
C362 H3622 0.950 no
O363 C364 1.430(14) yes
C364 C365 1.512(17) yes
C364 H3641 0.950 no
C364 H3642 0.950 no
C365 O366 1.411(15) yes
C365 H3651 0.950 no
C365 H3652 0.950 no
O366 C367 1.397(11) yes
C367 C368 1.381(13) yes
C367 C372 1.389(13) yes
C368 C369 1.391(12) yes
C368 H3681 0.950 no
C369 C370 1.398(13) yes
C369 H3691 0.950 no
C370 C371 1.377(13) yes
C370 O373 1.369(11) yes
C371 C372 1.374(12) yes
C371 H3711 0.950 no
C372 H3721 0.950 no
O373 C374 1.437(14) yes
C374 C375 1.476(17) yes
C374 H3741 0.950 no
C374 H3742 0.950 no
C375 N376 1.452(14) yes
C375 H3751 0.950 no
C375 H3752 0.950 no
N376 C377 1.328(13) yes
N376 H3761 0.850 no
C377 O378 1.240(13) yes

loop_
_geom_hbond_atom_site_label_D
_geom_hbond_atom_site_label_H
_geom_hbond_atom_site_label_A
_geom_hbond_site_symmetry_A
_geom_hbond_angle_DHA
_geom_hbond_distance_DH
_geom_hbond_distance_HA
_geom_hbond_distance_DA
_geom_hbond_publ_flag
C2 H22 O122 . 177 0.95 2.37 3.320(19) yes
C2 H23 O163 . 166 0.95 2.39 3.322(19) yes
C4 H41 O141 . 154 0.95 2.27 3.149(19) yes
C22 H221 O108 1_455 139 0.95 2.52 3.303(19) yes
C118 H1181 O373 1_665 168 0.95 2.58 3.512(19) yes
C202 H2022 O322 . 163 0.95 2.47 3.388(19) yes
C202 H2023 O363 . 162 0.95 2.40 3.319(19) yes
C204 H2041 O341 . 159 0.95 2.22 3.125(19) yes
C217 H2171 O378 1_655 124 0.95 2.45 3.081(19) yes
C225 H2252 O221 . 129 0.95 2.39 3.075(19) yes
C318 H3181 O10 1_545 154 0.95 2.40 3.284(19) yes
C371 H3711 O112 1_445 170 0.95 2.54 3.476(19) yes

loop_
_oxford_twin_element_scale_factors
0.747(3)
0.253(3)
